data_7058278
loop_
_publ_author_name
'Konarev, Dmitri V.'
'Zorina, Leokadiya V.'
'Batov, Mikhail S.'
'Khasanov, Salavat S.'
'Otsuka, Akihiro'
'Yamochi, Hideki'
'Kitagawa, Hiroshi'
'Lyubovskaya, Rimma N.'

_publ_section_title
;
 Optical and magnetic properties of trans-indigo&#x02D9;&#x2212; radical
 anions. Magnetic coupling between trans-indigo&#x02D9;&#x2212; (S = 1/2)
 mediated by intermolecular hydrogen N--H&#x22EF;O&#xE001;C bonds
;
_journal_issue 19
_journal_name_full 'New Journal of Chemistry'
_journal_page_first 7350
_journal_paper_doi 10.1039/C9NJ00802K
_journal_volume 43
_journal_year 2019
_chemical_compound_source no
_chemical_formula_moiety '6(C18 H36 K N2 O6), 7(C16 H10 N2 O2), 5.5(C6 H4 Cl2)'
_chemical_formula_sum 'C253 H308 Cl11 K6 N26 O50'
_chemical_formula_weight 5137.79
_chemical_melting_point ?
_chemical_name_common no
_chemical_name_systematic 'salt of trans-indigo with cryptand[2.2.2](K+) cations, o-dichlorobenzene solvate'
_chemical_properties_physical Air-sensitive,Oxygen-sensitive
_space_group_crystal_system triclinic
_space_group_IT_number 2
_space_group_name_Hall '-P 1'
_space_group_name_H-M_alt 'P -1'
_symmetry_space_group_name_Hall '-P 1'
_symmetry_space_group_name_H-M 'P -1'
_atom_sites_solution_hydrogens geom
_atom_sites_solution_primary direct
_atom_sites_solution_secondary difmap
_audit_creation_method SHELXL-2016/6
_audit_update_record
;
2019-02-13 deposited with the CCDC.    2019-04-03 downloaded from the CCDC.
;
_cell_angle_alpha 97.646(2)
_cell_angle_beta 98.970(2)
_cell_angle_gamma 106.968(3)
_cell_formula_units_Z 1
_cell_length_a 15.2735(5)
_cell_length_b 17.5699(5)
_cell_length_c 25.9540(6)
_cell_measurement_reflns_used 12659
_cell_measurement_temperature 120(2)
_cell_measurement_theta_max 28.1140
_cell_measurement_theta_min 1.5940
_cell_volume 6461.6(3)
_computing_cell_refinement 'CrysAlisPro 1.171.38.46 (Rigaku OD, 2015)'
_computing_data_collection 'CrysAlisPro 1.171.38.46 (Rigaku OD, 2015)'
_computing_data_reduction 'CrysAlisPro 1.171.38.46 (Rigaku OD, 2015)'
_computing_molecular_graphics 'DIAMOND 3.1 (Crystal Impact GbR 2005)'
_computing_publication_material 'WinGX publication routines (Farrugia, 1999)'
_computing_structure_refinement 'SHELXL-2016/6 (Sheldrick, 2016)'
_computing_structure_solution 'SHELXS-97 (Sheldrick, 2008)'
_diffrn_ambient_environment N~2~
_diffrn_ambient_temperature 120(2)
_diffrn_detector 'CCD plate'
_diffrn_detector_area_resol_mean 5.2283
_diffrn_detector_type AtlasS2
_diffrn_measured_fraction_theta_full 0.996
_diffrn_measured_fraction_theta_max 0.886
_diffrn_measurement_device 'four-circle diffractometer'
_diffrn_measurement_device_type 'Xcalibur, AtlasS2, Gemini'
_diffrn_measurement_method '\w scans'
_diffrn_radiation_monochromator graphite
_diffrn_radiation_probe x-ray
_diffrn_radiation_type 'Mo K\a'
_diffrn_radiation_wavelength 0.71073
_diffrn_reflns_av_R_equivalents 0.0541
_diffrn_reflns_av_unetI/netI 0.2125
_diffrn_reflns_Laue_measured_fraction_full 0.996
_diffrn_reflns_Laue_measured_fraction_max 0.886
_diffrn_reflns_limit_h_max 20
_diffrn_reflns_limit_h_min -20
_diffrn_reflns_limit_k_max 22
_diffrn_reflns_limit_k_min -22
_diffrn_reflns_limit_l_max 35
_diffrn_reflns_limit_l_min -35
_diffrn_reflns_number 49133
_diffrn_reflns_point_group_measured_fraction_full 0.996
_diffrn_reflns_point_group_measured_fraction_max 0.886
_diffrn_reflns_theta_full 27.000
_diffrn_reflns_theta_max 29.444
_diffrn_reflns_theta_min 1.559
_diffrn_source 'fine-focus sealed X-ray tube'
_diffrn_source_type 'Enhance (Mo) X-ray Source'
_exptl_absorpt_coefficient_mu 0.294
_exptl_absorpt_correction_T_max 1.00000
_exptl_absorpt_correction_T_min 0.93943
_exptl_absorpt_correction_type multi-scan
_exptl_absorpt_process_details
;
CrysAlisPro 1.171.38.46 (Rigaku Oxford Diffraction, 2015)
Empirical absorption correction using spherical harmonics,
implemented in SCALE3 ABSPACK scaling algorithm.
;
_exptl_crystal_colour black
_exptl_crystal_density_diffrn 1.320
_exptl_crystal_description prism
_exptl_crystal_F_000 2709
_exptl_crystal_preparation 'Magnetic properties'
_exptl_crystal_recrystallization_method 'Re-crystallisation from solvent: o-dichlorobenzene/n-hexane'
_exptl_crystal_size_max 0.425
_exptl_crystal_size_mid 0.234
_exptl_crystal_size_min 0.135
_refine_diff_density_max 2.755
_refine_diff_density_min -0.559
_refine_diff_density_rms 0.084
_refine_ls_extinction_method none
_refine_ls_goodness_of_fit_ref 1.005
_refine_ls_hydrogen_treatment constr
_refine_ls_matrix_type full
_refine_ls_number_parameters 2132
_refine_ls_number_reflns 49133
_refine_ls_number_restraints 3176
_refine_ls_restrained_S_all 1.016
_refine_ls_R_factor_all 0.2076
_refine_ls_R_factor_gt 0.0742
_refine_ls_shift/su_max 0.011
_refine_ls_shift/su_mean 0.000
_refine_ls_structure_factor_coef Fsqd
_refine_ls_weighting_details 'w=1/[\s^2^(Fo^2^)+(0.0542P)^2^] where P=(Fo^2^+2Fc^2^)/3'
_refine_ls_weighting_scheme calc
_refine_ls_wR_factor_gt 0.1595
_refine_ls_wR_factor_ref 0.1746
_reflns_Friedel_coverage 0.000
_reflns_number_gt 15231
_reflns_number_total 31762
_reflns_threshold_expression 'I > 2\s(I)'
_cod_data_source_file c9nj00802k2.cif
_cod_data_source_block 7indigo6cryptK5C6H4Cl2
_cod_depositor_comments
;
The following automatic conversions were performed:

'_chemical_melting_point' value 'not measured' was changed to '?' -
the value is undefined or not given.

Automatic conversion script
Id: cif_fix_values 4973 2017-02-22 13:04:09Z antanas 

 Adding full bibliography for 7058278.cif.
;
_cod_database_code 7058278
_shelx_shelxl_version_number 2016/6
_shelx_space_group_comment
;
The symmetry employed for this shelxl refinement is uniquely defined
by the following loop, which should always be used as a source of
symmetry information in preference to the above space-group names.
They are only intended as comments.
;
_oxdiff_exptl_absorpt_empirical_full_min 0.936
_oxdiff_exptl_absorpt_empirical_full_max 1.086
_oxdiff_exptl_absorpt_empirical_details
;
Empirical correction (ABSPACK) includes:
- Absorption correction using spherical harmonics
- Frame scaling
;
_oxdiff_twin_integration_method simultaneous
_twin_special_details
;
Component 2 rotated by -180\% around [1 -1 1] (reciprocal)
;

loop_
_space_group_symop_operation_xyz
'x, y, z'
'-x, -y, -z'

loop_
_atom_site_label
_atom_site_type_symbol
_atom_site_fract_x
_atom_site_fract_y
_atom_site_fract_z
_atom_site_U_iso_or_equiv
_atom_site_adp_type
_atom_site_occupancy
_atom_site_site_symmetry_order
_atom_site_calc_flag
_atom_site_refinement_flags_posn
_atom_site_refinement_flags_adp
_atom_site_refinement_flags_occupancy
_atom_site_disorder_assembly
_atom_site_disorder_group
K1 K 0.87548(6) 0.80837(5) 0.02330(3) 0.0347(2) Uani 1 1 d . . . . .
N1 N 0.8964(2) 0.90621(19) 0.12776(13) 0.0425(9) Uani 1 1 d . . . . .
C2 C 0.8725(3) 0.7769(2) 0.16106(16) 0.0491(12) Uani 1 1 d . . . . .
H2A H 0.941183 0.788700 0.169993 0.059 Uiso 1 1 calc R U . . .
H2B H 0.844818 0.747292 0.187559 0.059 Uiso 1 1 calc R U . . .
C13 C 0.8562(3) 0.9715(2) 0.12166(17) 0.0502(12) Uani 1 1 d . . . . .
H13A H 0.897090 1.011958 0.105290 0.060 Uiso 1 1 calc R U . . .
H13B H 0.854768 0.998940 0.157262 0.060 Uiso 1 1 calc R U . . .
N2 N 0.8513(2) 0.71070(18) -0.08340(12) 0.0341(8) Uani 1 1 d . . . . .
O1 O 0.83559(19) 0.72831(15) 0.10898(10) 0.0382(7) Uani 1 1 d . . . . .
O2 O 0.85889(18) 0.64494(15) 0.01414(10) 0.0385(7) Uani 1 1 d . . . . .
O3 O 1.0417(2) 0.92928(16) 0.06589(12) 0.0488(8) Uani 1 1 d . . . . .
O4 O 1.00913(19) 0.86414(15) -0.04357(11) 0.0413(7) Uani 1 1 d . . . . .
O5 O 0.75926(19) 0.90523(15) 0.03623(10) 0.0414(7) Uani 1 1 d . . . . .
O6 O 0.71252(17) 0.78419(15) -0.05497(10) 0.0343(7) Uani 1 1 d . . . . .
C1 C 0.8498(3) 0.8545(2) 0.16236(17) 0.0494(12) Uani 1 1 d . . . . .
H1A H 0.781264 0.841547 0.151199 0.059 Uiso 1 1 calc R U . . .
H1B H 0.868627 0.885139 0.199343 0.059 Uiso 1 1 calc R U . . .
C3 C 0.8598(3) 0.6558(2) 0.10623(15) 0.0397(11) Uani 1 1 d . . . . .
H3A H 0.836279 0.625951 0.133647 0.048 Uiso 1 1 calc R U . . .
H3B H 0.928711 0.669153 0.113015 0.048 Uiso 1 1 calc R U . . .
C4 C 0.8176(3) 0.6041(2) 0.05216(16) 0.0411(11) Uani 1 1 d . . . . .
H4A H 0.828913 0.551278 0.050887 0.049 Uiso 1 1 calc R U . . .
H4B H 0.749167 0.593939 0.044266 0.049 Uiso 1 1 calc R U . . .
C5 C 0.8356(3) 0.5937(2) -0.03637(16) 0.0409(11) Uani 1 1 d . . . . .
H5A H 0.766836 0.573052 -0.048810 0.049 Uiso 1 1 calc R U . . .
H5B H 0.858345 0.546761 -0.033771 0.049 Uiso 1 1 calc R U . . .
C6 C 0.8797(3) 0.6404(2) -0.07506(15) 0.0414(11) Uani 1 1 d . . . . .
H6A H 0.948453 0.658684 -0.062532 0.050 Uiso 1 1 calc R U . . .
H6B H 0.864853 0.603251 -0.109713 0.050 Uiso 1 1 calc R U . . .
C7 C 0.9978(3) 0.9399(3) 0.14965(18) 0.0585(14) Uani 1 1 d . . . . .
H7A H 1.021283 0.894986 0.157729 0.070 Uiso 1 1 calc R U . . .
H7B H 1.008092 0.977569 0.183585 0.070 Uiso 1 1 calc R U . . .
C8 C 1.0546(3) 0.9840(2) 0.11418(19) 0.0536(13) Uani 1 1 d . . . . .
H8A H 1.034114 1.030684 0.106772 0.064 Uiso 1 1 calc R U . . .
H8B H 1.121528 1.004667 0.131772 0.064 Uiso 1 1 calc R U . . .
C9 C 1.1031(3) 0.9633(2) 0.03270(19) 0.0494(13) Uani 1 1 d . . . . .
H9A H 1.167572 0.988331 0.053904 0.059 Uiso 1 1 calc R U . . .
H9B H 1.083161 1.005999 0.017728 0.059 Uiso 1 1 calc R U . . .
C10 C 1.1010(3) 0.8990(3) -0.01074(18) 0.0513(13) Uani 1 1 d . . . . .
H10A H 1.146020 0.921962 -0.032660 0.062 Uiso 1 1 calc R U . . .
H10B H 1.120334 0.856173 0.004454 0.062 Uiso 1 1 calc R U . . .
C11 C 1.0091(3) 0.8037(3) -0.08567(18) 0.0516(12) Uani 1 1 d . . . . .
H11A H 1.038499 0.765643 -0.071186 0.062 Uiso 1 1 calc R U . . .
H11B H 1.046206 0.829369 -0.110448 0.062 Uiso 1 1 calc R U . . .
C12 C 0.9099(3) 0.7576(2) -0.11530(16) 0.0402(11) Uani 1 1 d . . . . .
H12A H 0.880343 0.796705 -0.128092 0.048 Uiso 1 1 calc R U . . .
H12B H 0.912139 0.720309 -0.146832 0.048 Uiso 1 1 calc R U . . .
C14 C 0.7577(3) 0.9420(2) 0.08778(16) 0.0461(12) Uani 1 1 d . . . . .
H14A H 0.715641 0.902454 0.104152 0.055 Uiso 1 1 calc R U . . .
H14B H 0.733603 0.988325 0.085675 0.055 Uiso 1 1 calc R U . . .
C15 C 0.6666(3) 0.8724(2) 0.00488(16) 0.0400(11) Uani 1 1 d . . . . .
H15A H 0.634391 0.913691 0.007586 0.048 Uiso 1 1 calc R U . . .
H15B H 0.630967 0.825274 0.018483 0.048 Uiso 1 1 calc R U . . .
C16 C 0.6693(3) 0.8469(2) -0.05076(16) 0.0419(11) Uani 1 1 d . . . . .
H16A H 0.604905 0.826343 -0.072459 0.050 Uiso 1 1 calc R U . . .
H16B H 0.705288 0.893828 -0.064382 0.050 Uiso 1 1 calc R U . . .
C17 C 0.7101(3) 0.7533(2) -0.10804(15) 0.0401(11) Uani 1 1 d . . . . .
H17A H 0.745660 0.796929 -0.124472 0.048 Uiso 1 1 calc R U . . .
H17B H 0.644592 0.732678 -0.128188 0.048 Uiso 1 1 calc R U . . .
C18 C 0.7523(3) 0.6858(2) -0.11013(16) 0.0409(11) Uani 1 1 d . . . . .
H18A H 0.715834 0.642884 -0.093576 0.049 Uiso 1 1 calc R U . . .
H18B H 0.746386 0.662134 -0.147808 0.049 Uiso 1 1 calc R U . . .
K2 K 0.46846(7) 0.78316(5) 0.22279(4) 0.0483(3) Uani 1 1 d . . . . .
N21 N 0.6003(3) 0.9526(2) 0.2519(2) 0.0716(13) Uani 1 1 d . . . . .
N22 N 0.3364(3) 0.61256(19) 0.19302(14) 0.0461(9) Uani 1 1 d . . . . .
O21 O 0.4231(3) 0.8987(2) 0.28727(15) 0.0762(11) Uani 1 1 d . . . . .
O22 O 0.3126(2) 0.73404(19) 0.27692(12) 0.0565(9) Uani 1 1 d . . . . .
O23 O 0.6500(2) 0.8141(2) 0.28331(13) 0.0672(10) Uani 1 1 d . . . . .
O24 O 0.5345(2) 0.65500(18) 0.23929(12) 0.0605(9) Uani 1 1 d . . . . .
O25 O 0.5391(2) 0.86392(19) 0.14168(13) 0.0606(9) Uani 1 1 d . . . . .
O26 O 0.3886(2) 0.71689(19) 0.11638(11) 0.0527(8) Uani 1 1 d . . . . .
C21 C 0.5458(4) 1.0054(3) 0.2689(3) 0.0871(19) Uani 1 1 d . . . . .
H21A H 0.589932 1.059771 0.285776 0.105 Uiso 1 1 calc R U . . .
H21B H 0.505523 1.011435 0.236997 0.105 Uiso 1 1 calc R U . . .
C22 C 0.4862(4) 0.9753(3) 0.3065(2) 0.0864(18) Uani 1 1 d . . . . .
H22A H 0.526844 0.974605 0.340042 0.104 Uiso 1 1 calc R U . . .
H22B H 0.451501 1.013361 0.314830 0.104 Uiso 1 1 calc R U . . .
C23 C 0.3599(4) 0.8701(3) 0.3205(2) 0.0773(17) Uani 1 1 d . . . . .
H23A H 0.337190 0.914143 0.334917 0.093 Uiso 1 1 calc R U . . .
H23B H 0.392364 0.852958 0.350708 0.093 Uiso 1 1 calc R U . . .
C24 C 0.2808(4) 0.8017(3) 0.2901(2) 0.0770(17) Uani 1 1 d . . . . .
H24A H 0.231945 0.787427 0.311356 0.092 Uiso 1 1 calc R U . . .
H24B H 0.253371 0.816416 0.257238 0.092 Uiso 1 1 calc R U . . .
C25 C 0.2383(3) 0.6685(3) 0.2442(2) 0.0665(15) Uani 1 1 d . . . . .
H25A H 0.213992 0.685485 0.211566 0.080 Uiso 1 1 calc R U . . .
H25B H 0.186713 0.651774 0.263364 0.080 Uiso 1 1 calc R U . . .
C26 C 0.2740(3) 0.5976(3) 0.22969(19) 0.0583(13) Uani 1 1 d . . . . .
H26A H 0.307128 0.586890 0.262463 0.070 Uiso 1 1 calc R U . . .
H26B H 0.219915 0.548602 0.213568 0.070 Uiso 1 1 calc R U . . .
C27 C 0.6755(4) 0.9564(3) 0.2953(2) 0.0843(18) Uani 1 1 d . . . . .
H27A H 0.650866 0.953862 0.328362 0.101 Uiso 1 1 calc R U . . .
H27B H 0.725251 1.009209 0.300545 0.101 Uiso 1 1 calc R U . . .
C28 C 0.7175(4) 0.8899(3) 0.2863(2) 0.0742(16) Uani 1 1 d . . . . .
H28A H 0.740890 0.890826 0.252771 0.089 Uiso 1 1 calc R U . . .
H28B H 0.771105 0.898440 0.315719 0.089 Uiso 1 1 calc R U . . .
C29 C 0.6862(4) 0.7490(3) 0.2684(2) 0.090(2) Uani 1 1 d . . . . .
H29A H 0.748588 0.759248 0.290848 0.108 Uiso 1 1 calc R U . . .
H29B H 0.692663 0.745317 0.230823 0.108 Uiso 1 1 calc R U . . .
C30 C 0.6200(4) 0.6720(3) 0.2755(2) 0.092(2) Uani 1 1 d . . . . .
H30A H 0.646350 0.627210 0.269006 0.111 Uiso 1 1 calc R U . . .
H30B H 0.609559 0.677243 0.312364 0.111 Uiso 1 1 calc R U . . .
C31 C 0.4692(4) 0.5785(3) 0.24137(19) 0.0608(14) Uani 1 1 d . . . . .
H31A H 0.445129 0.582381 0.274564 0.073 Uiso 1 1 calc R U . . .
H31B H 0.500400 0.536316 0.240743 0.073 Uiso 1 1 calc R U . . .
C32 C 0.3895(3) 0.5563(2) 0.19365(18) 0.0552(13) Uani 1 1 d . . . . .
H32A H 0.415148 0.553898 0.160944 0.066 Uiso 1 1 calc R U . . .
H32B H 0.346643 0.501536 0.193154 0.066 Uiso 1 1 calc R U . . .
C33 C 0.6398(4) 0.9778(3) 0.2063(3) 0.0839(19) Uani 1 1 d . . . . .
H33A H 0.691267 0.955273 0.202495 0.101 Uiso 1 1 calc R U . . .
H33B H 0.666320 1.037651 0.212971 0.101 Uiso 1 1 calc R U . . .
C34 C 0.5672(4) 0.9496(3) 0.1554(3) 0.0808(19) Uani 1 1 d . . . . .
H34A H 0.512480 0.967149 0.160029 0.097 Uiso 1 1 calc R U . . .
H34B H 0.593518 0.973907 0.126618 0.097 Uiso 1 1 calc R U . . .
C35 C 0.4735(4) 0.8362(4) 0.0919(2) 0.083(2) Uani 1 1 d . . . . .
H35A H 0.503715 0.857577 0.063372 0.100 Uiso 1 1 calc R U . . .
H35B H 0.419650 0.856211 0.093762 0.100 Uiso 1 1 calc R U . . .
C36 C 0.4409(4) 0.7467(4) 0.07975(19) 0.0698(16) Uani 1 1 d . . . . .
H36A H 0.401961 0.727317 0.043422 0.084 Uiso 1 1 calc R U . . .
H36B H 0.495276 0.726717 0.081304 0.084 Uiso 1 1 calc R U . . .
C37 C 0.3404(4) 0.6342(3) 0.10011(18) 0.0636(14) Uani 1 1 d . . . . .
H37A H 0.385620 0.604155 0.096938 0.076 Uiso 1 1 calc R U . . .
H37B H 0.299304 0.624383 0.064783 0.076 Uiso 1 1 calc R U . . .
C38 C 0.2821(3) 0.6038(3) 0.13978(18) 0.0584(14) Uani 1 1 d . . . . .
H38A H 0.236699 0.633780 0.142116 0.070 Uiso 1 1 calc R U . . .
H38B H 0.246108 0.545860 0.126398 0.070 Uiso 1 1 calc R U . . .
K3A K 0.2276(6) 0.6480(5) 0.5084(3) 0.088(3) Uani 0.5 1 d D U P A 1
N41A N 0.2228(10) 0.5569(8) 0.4014(5) 0.106(3) Uani 0.5 1 d D U P A 1
C42A C 0.3976(11) 0.6262(10) 0.4274(6) 0.115(4) Uani 0.5 1 d D U P A 1
H42A H 0.412491 0.579307 0.439266 0.137 Uiso 0.5 1 calc R U P A 1
H42B H 0.449588 0.654616 0.411380 0.137 Uiso 0.5 1 calc R U P A 1
C53A C 0.2183(10) 0.4750(9) 0.4063(6) 0.105(3) Uani 0.5 1 d D U P A 1
H53A H 0.277211 0.475280 0.428627 0.126 Uiso 0.5 1 calc R U P A 1
H53B H 0.210752 0.442392 0.370754 0.126 Uiso 0.5 1 calc R U P A 1
N42A N 0.2200(9) 0.7266(8) 0.6190(4) 0.105(3) Uani 0.5 1 d D U P A 1
O41A O 0.3961(8) 0.6750(9) 0.4691(5) 0.117(4) Uani 0.5 1 d D U P A 1
O42A O 0.3963(8) 0.7500(7) 0.5755(4) 0.107(3) Uani 0.5 1 d D U P A 1
O43A O 0.1173(12) 0.6688(9) 0.4157(5) 0.102(3) Uani 0.5 1 d D U P A 1
O44A O 0.1370(12) 0.7657(9) 0.5164(5) 0.105(3) Uani 0.5 1 d D U P A 1
O45A O 0.1532(9) 0.4748(6) 0.4842(5) 0.096(3) Uani 0.5 1 d D U P A 1
O46A O 0.1428(9) 0.5508(7) 0.5809(5) 0.107(3) Uani 0.5 1 d D U P A 1
C41A C 0.3150(11) 0.5959(12) 0.3870(6) 0.103(3) Uani 0.5 1 d D U P A 1
H41A H 0.325005 0.555745 0.359867 0.123 Uiso 0.5 1 calc R U P A 1
H41B H 0.308679 0.641477 0.369623 0.123 Uiso 0.5 1 calc R U P A 1
C43A C 0.4695(10) 0.6809(9) 0.5209(5) 0.114(4) Uani 0.5 1 d D U P A 1
H43A H 0.447997 0.636485 0.540361 0.137 Uiso 0.5 1 calc R U P A 1
H43B H 0.532327 0.684515 0.513831 0.137 Uiso 0.5 1 calc R U P A 1
C44A C 0.4642(12) 0.7616(10) 0.5478(6) 0.118(4) Uani 0.5 1 d D U P A 1
H44A H 0.524856 0.792558 0.571921 0.141 Uiso 0.5 1 calc R U P A 1
H44B H 0.452254 0.793773 0.520562 0.141 Uiso 0.5 1 calc R U P A 1
C45A C 0.3903(11) 0.8061(9) 0.6152(6) 0.125(4) Uani 0.5 1 d D U P A 1
H45A H 0.374530 0.850094 0.599629 0.151 Uiso 0.5 1 calc R U P A 1
H45B H 0.452109 0.830106 0.639578 0.151 Uiso 0.5 1 calc R U P A 1
C46A C 0.3195(10) 0.7717(10) 0.6458(6) 0.117(3) Uani 0.5 1 d D U P A 1
H46A H 0.318458 0.817068 0.672550 0.140 Uiso 0.5 1 calc R U P A 1
H46B H 0.342708 0.734762 0.665640 0.140 Uiso 0.5 1 calc R U P A 1
C47A C 0.1410(15) 0.5552(11) 0.3692(8) 0.114(3) Uani 0.5 1 d D U P A 1
H47A H 0.086003 0.527828 0.383375 0.137 Uiso 0.5 1 calc R U P A 1
H47B H 0.134751 0.526431 0.332691 0.137 Uiso 0.5 1 calc R U P A 1
C48A C 0.1496(17) 0.6456(12) 0.3697(6) 0.097(3) Uani 0.5 1 d D U P A 1
H48A H 0.215328 0.678604 0.372045 0.116 Uiso 0.5 1 calc R U P A 1
H48B H 0.110377 0.651672 0.337388 0.116 Uiso 0.5 1 calc R U P A 1
C49A C 0.1198(15) 0.7477(11) 0.4207(6) 0.107(3) Uani 0.5 1 d D U P A 1
H49A H 0.084855 0.755551 0.387466 0.128 Uiso 0.5 1 calc R U P A 1
H49B H 0.185469 0.783024 0.426298 0.128 Uiso 0.5 1 calc R U P A 1
C50A C 0.0797(15) 0.7707(11) 0.4644(5) 0.092(3) Uani 0.5 1 d D U P A 1
H50A H 0.014699 0.734287 0.459656 0.110 Uiso 0.5 1 calc R U P A 1
H50B H 0.077965 0.826757 0.465352 0.110 Uiso 0.5 1 calc R U P A 1
C51A C 0.1076(13) 0.7846(12) 0.5627(6) 0.105(3) Uani 0.5 1 d D U P A 1
H51A H 0.049775 0.740762 0.563021 0.126 Uiso 0.5 1 calc R U P A 1
H51B H 0.090981 0.834862 0.561831 0.126 Uiso 0.5 1 calc R U P A 1
C52A C 0.1774(10) 0.7968(8) 0.6154(6) 0.109(3) Uani 0.5 1 d D U P A 1
H52A H 0.145012 0.801780 0.645227 0.131 Uiso 0.5 1 calc R U P A 1
H52B H 0.228835 0.848211 0.619435 0.131 Uiso 0.5 1 calc R U P A 1
C54A C 0.1400(12) 0.4391(10) 0.4301(6) 0.097(4) Uani 0.5 1 d D U P A 1
H54A H 0.082562 0.445100 0.409972 0.117 Uiso 0.5 1 calc R U P A 1
H54B H 0.130774 0.380411 0.427378 0.117 Uiso 0.5 1 calc R U P A 1
C55A C 0.0975(14) 0.4332(10) 0.5122(6) 0.100(4) Uani 0.5 1 d D U P A 1
H55A H 0.105477 0.379124 0.510906 0.120 Uiso 0.5 1 calc R U P A 1
H55B H 0.031696 0.425122 0.495688 0.120 Uiso 0.5 1 calc R U P A 1
C56A C 0.115(2) 0.4710(9) 0.5652(6) 0.098(3) Uani 0.5 1 d D U P A 1
H56A H 0.056256 0.449512 0.578034 0.118 Uiso 0.5 1 calc R U P A 1
H56B H 0.161981 0.451425 0.584892 0.118 Uiso 0.5 1 calc R U P A 1
C57A C 0.1560(19) 0.5789(9) 0.6337(6) 0.106(4) Uani 0.5 1 d D U P A 1
H57A H 0.197668 0.553512 0.653054 0.127 Uiso 0.5 1 calc R U P A 1
H57B H 0.094987 0.561235 0.644596 0.127 Uiso 0.5 1 calc R U P A 1
C58A C 0.1958(13) 0.6660(9) 0.6499(6) 0.137(3) Uani 0.5 1 d D U P A 1
H58A H 0.152314 0.681963 0.670398 0.164 Uiso 0.5 1 calc R U P A 1
H58B H 0.253860 0.674679 0.676215 0.164 Uiso 0.5 1 calc R U P A 1
K3B K 0.2166(5) 0.6461(5) 0.5132(3) 0.0631(18) Uani 0.5 1 d D U P B 2
N41B N 0.2040(10) 0.5573(9) 0.4049(5) 0.109(3) Uani 0.5 1 d D U P B 2
C42B C 0.3807(10) 0.5928(9) 0.4415(5) 0.100(3) Uani 0.5 1 d D U P B 2
H42C H 0.373014 0.543815 0.457486 0.120 Uiso 0.5 1 calc R U P B 2
H42D H 0.441294 0.605427 0.429857 0.120 Uiso 0.5 1 calc R U P B 2
C53B C 0.1701(12) 0.4709(10) 0.4051(7) 0.122(4) Uani 0.5 1 d D U P B 2
H53C H 0.144719 0.443313 0.367565 0.147 Uiso 0.5 1 calc R U P B 2
H53D H 0.225610 0.454759 0.417267 0.147 Uiso 0.5 1 calc R U P B 2
N42B N 0.2128(10) 0.7291(8) 0.6252(4) 0.113(3) Uani 0.5 1 d D U P B 2
O41B O 0.3837(7) 0.6536(9) 0.4780(5) 0.108(3) Uani 0.5 1 d D U P B 2
O42B O 0.3877(8) 0.7223(8) 0.5849(4) 0.119(3) Uani 0.5 1 d D U P B 2
O43B O 0.1247(12) 0.6871(9) 0.4245(5) 0.101(3) Uani 0.5 1 d D U P B 2
O44B O 0.1499(13) 0.7798(9) 0.5261(5) 0.113(3) Uani 0.5 1 d D U P B 2
O45B O 0.1205(9) 0.4775(7) 0.4857(6) 0.107(3) Uani 0.5 1 d D U P B 2
O46B O 0.1095(8) 0.5557(7) 0.5844(4) 0.087(3) Uani 0.5 1 d D U P B 2
C41B C 0.3045(11) 0.5747(12) 0.3942(6) 0.106(3) Uani 0.5 1 d D U P B 2
H41C H 0.306240 0.527068 0.369781 0.127 Uiso 0.5 1 calc R U P B 2
H41D H 0.317571 0.621183 0.375625 0.127 Uiso 0.5 1 calc R U P B 2
C43B C 0.4771(10) 0.7206(9) 0.5098(5) 0.115(4) Uani 0.5 1 d D U P B 2
H43C H 0.530250 0.699041 0.510765 0.138 Uiso 0.5 1 calc R U P B 2
H43D H 0.490382 0.768442 0.492451 0.138 Uiso 0.5 1 calc R U P B 2
C44B C 0.4645(11) 0.7434(12) 0.5635(6) 0.120(4) Uani 0.5 1 d D U P B 2
H44C H 0.512173 0.728180 0.586559 0.144 Uiso 0.5 1 calc R U P B 2
H44D H 0.485728 0.803431 0.570491 0.144 Uiso 0.5 1 calc R U P B 2
C45B C 0.3900(10) 0.7697(9) 0.6322(5) 0.104(4) Uani 0.5 1 d D U P B 2
H45C H 0.395231 0.825337 0.626596 0.124 Uiso 0.5 1 calc R U P B 2
H45D H 0.445853 0.772570 0.658485 0.124 Uiso 0.5 1 calc R U P B 2
C46B C 0.3061(10) 0.7371(10) 0.6530(6) 0.116(3) Uani 0.5 1 d D U P B 2
H46C H 0.315841 0.770891 0.688417 0.139 Uiso 0.5 1 calc R U P B 2
H46D H 0.304888 0.682385 0.659115 0.139 Uiso 0.5 1 calc R U P B 2
C47B C 0.1428(15) 0.5743(10) 0.3656(7) 0.106(3) Uani 0.5 1 d D U P B 2
H47C H 0.079844 0.534625 0.361903 0.127 Uiso 0.5 1 calc R U P B 2
H47D H 0.162870 0.564880 0.331555 0.127 Uiso 0.5 1 calc R U P B 2
C48B C 0.1336(18) 0.6587(12) 0.3738(7) 0.104(3) Uani 0.5 1 d D U P B 2
H48C H 0.189411 0.696869 0.365674 0.125 Uiso 0.5 1 calc R U P B 2
H48D H 0.078299 0.658398 0.348055 0.125 Uiso 0.5 1 calc R U P B 2
C49B C 0.1218(15) 0.7623(10) 0.4333(5) 0.101(3) Uani 0.5 1 d D U P B 2
H49C H 0.081041 0.769323 0.401855 0.122 Uiso 0.5 1 calc R U P B 2
H49D H 0.185548 0.799522 0.435470 0.122 Uiso 0.5 1 calc R U P B 2
C50B C 0.0885(15) 0.7890(11) 0.4811(6) 0.095(3) Uani 0.5 1 d D U P B 2
H50C H 0.090737 0.846235 0.483737 0.114 Uiso 0.5 1 calc R U P B 2
H50D H 0.023333 0.755203 0.479398 0.114 Uiso 0.5 1 calc R U P B 2
C51B C 0.1288(12) 0.8026(12) 0.5761(6) 0.110(3) Uani 0.5 1 d D U P B 2
H51C H 0.078091 0.758846 0.584097 0.132 Uiso 0.5 1 calc R U P B 2
H51D H 0.111182 0.852739 0.577907 0.132 Uiso 0.5 1 calc R U P B 2
C52B C 0.2228(11) 0.8165(8) 0.6132(6) 0.125(3) Uani 0.5 1 d D U P B 2
H52C H 0.231461 0.855963 0.646038 0.150 Uiso 0.5 1 calc R U P B 2
H52D H 0.275736 0.835793 0.595357 0.150 Uiso 0.5 1 calc R U P B 2
C54B C 0.1020(11) 0.4368(10) 0.4345(6) 0.105(4) Uani 0.5 1 d D U P B 2
H54C H 0.039991 0.436794 0.416246 0.126 Uiso 0.5 1 calc R U P B 2
H54D H 0.098635 0.379745 0.434807 0.126 Uiso 0.5 1 calc R U P B 2
C55B C 0.0733(13) 0.4415(10) 0.5219(6) 0.097(4) Uani 0.5 1 d D U P B 2
H55C H 0.069958 0.383752 0.516639 0.117 Uiso 0.5 1 calc R U P B 2
H55D H 0.008402 0.443182 0.514193 0.117 Uiso 0.5 1 calc R U P B 2
C56B C 0.113(2) 0.4770(9) 0.5754(6) 0.097(3) Uani 0.5 1 d D U P B 2
H56C H 0.078133 0.445055 0.598673 0.116 Uiso 0.5 1 calc R U P B 2
H56D H 0.178812 0.477629 0.583672 0.116 Uiso 0.5 1 calc R U P B 2
C57B C 0.144(2) 0.5942(8) 0.6369(6) 0.108(4) Uani 0.5 1 d D U P B 2
H57C H 0.209935 0.596710 0.647484 0.130 Uiso 0.5 1 calc R U P B 2
H57D H 0.107464 0.563023 0.659892 0.130 Uiso 0.5 1 calc R U P B 2
C58B C 0.1372(9) 0.6800(7) 0.6441(5) 0.090(3) Uani 0.5 1 d D U P B 2
H58C H 0.076749 0.679946 0.623749 0.108 Uiso 0.5 1 calc R U P B 2
H58D H 0.141749 0.701058 0.682097 0.108 Uiso 0.5 1 calc R U P B 2
N61 N 0.4900(2) 1.05157(17) 0.06552(11) 0.0262(7) Uani 1 1 d . . . . .
H61 H 0.431234 1.032753 0.068433 0.031 Uiso 1 1 calc R U . . .
O61 O 0.67955(18) 1.07104(14) 0.00035(10) 0.0339(7) Uani 1 1 d . . . . .
C61 C 0.5268(3) 1.0290(2) 0.02195(13) 0.0247(9) Uani 1 1 d . . . . .
C62 C 0.6249(3) 1.0753(2) 0.03187(15) 0.0272(9) Uani 1 1 d . . . . .
C63 C 0.6446(3) 1.1235(2) 0.08452(14) 0.0250(9) Uani 1 1 d . . . . .
C64 C 0.7261(3) 1.1762(2) 0.11805(16) 0.0357(10) Uani 1 1 d . . . . .
H64 H 0.783907 1.187102 0.106631 0.043 Uiso 1 1 calc R U . . .
C65 C 0.7228(3) 1.2130(2) 0.16825(16) 0.0405(11) Uani 1 1 d . . . . .
H65 H 0.778285 1.248698 0.191380 0.049 Uiso 1 1 calc R U . . .
C66 C 0.6383(3) 1.1973(2) 0.18415(16) 0.0408(11) Uani 1 1 d . . . . .
H66 H 0.636796 1.223560 0.218293 0.049 Uiso 1 1 calc R U . . .
C67 C 0.5556(3) 1.1449(2) 0.15253(15) 0.0329(10) Uani 1 1 d . . . . .
H67 H 0.498057 1.134788 0.164203 0.040 Uiso 1 1 calc R U . . .
C68 C 0.5608(3) 1.1079(2) 0.10291(15) 0.0265(9) Uani 1 1 d . . . . .
N71 N 0.2004(2) 0.91279(18) 0.20717(12) 0.0328(8) Uani 1 1 d . . . . .
H71 H 0.155732 0.873395 0.214162 0.039 Uiso 1 1 calc R U . . .
N72 N 0.2432(2) 0.83745(17) 0.07555(11) 0.0263(7) Uani 1 1 d . . . . .
H72 H 0.285886 0.877112 0.067343 0.032 Uiso 1 1 calc R U . . .
O71 O 0.35181(19) 1.00852(15) 0.12900(11) 0.0401(7) Uani 1 1 d . . . . .
O72 O 0.09604(19) 0.74662(15) 0.15776(10) 0.0422(7) Uani 1 1 d . . . . .
C71 C 0.2354(3) 0.9101(2) 0.16142(15) 0.0296(10) Uani 1 1 d . . . . .
C72 C 0.3056(3) 0.9872(2) 0.16350(16) 0.0354(10) Uani 1 1 d . . . . .
C73 C 0.3102(3) 1.0348(2) 0.21554(15) 0.0328(10) Uani 1 1 d . . . . .
C74 C 0.3649(3) 1.1121(2) 0.24301(17) 0.0451(11) Uani 1 1 d . . . . .
H74 H 0.407595 1.146538 0.226466 0.054 Uiso 1 1 calc R U . . .
C75 C 0.3573(3) 1.1388(3) 0.29381(18) 0.0486(12) Uani 1 1 d . . . . .
H75 H 0.396273 1.190732 0.312799 0.058 Uiso 1 1 calc R U . . .
C76 C 0.2932(3) 1.0900(3) 0.31711(17) 0.0504(12) Uani 1 1 d . . . . .
H76 H 0.288027 1.109901 0.352004 0.060 Uiso 1 1 calc R U . . .
C77 C 0.2355(3) 1.0127(2) 0.29158(17) 0.0458(12) Uani 1 1 d . . . . .
H77 H 0.191500 0.979556 0.308101 0.055 Uiso 1 1 calc R U . . .
C78 C 0.2460(3) 0.9864(2) 0.24022(16) 0.0349(10) Uani 1 1 d . . . . .
C79 C 0.2068(3) 0.8413(2) 0.12116(15) 0.0270(9) Uani 1 1 d . . . . .
C80 C 0.1406(3) 0.7659(2) 0.12124(15) 0.0300(10) Uani 1 1 d . . . . .
C81 C 0.1377(3) 0.7147(2) 0.07135(15) 0.0290(9) Uani 1 1 d . . . . .
C82 C 0.0851(3) 0.6353(2) 0.04725(15) 0.0347(10) Uani 1 1 d . . . . .
H82 H 0.040701 0.603544 0.064178 0.042 Uiso 1 1 calc R U . . .
C83 C 0.0980(3) 0.6031(2) -0.00150(15) 0.0342(10) Uani 1 1 d . . . . .
H83 H 0.063135 0.548765 -0.018014 0.041 Uiso 1 1 calc R U . . .
C84 C 0.1627(3) 0.6509(2) -0.02638(15) 0.0316(10) Uani 1 1 d . . . . .
H84 H 0.170759 0.628212 -0.059949 0.038 Uiso 1 1 calc R U . . .
C85 C 0.2150(3) 0.7296(2) -0.00375(15) 0.0325(10) Uani 1 1 d . . . . .
H85 H 0.259019 0.761260 -0.020954 0.039 Uiso 1 1 calc R U . . .
C86 C 0.2011(3) 0.7613(2) 0.04543(14) 0.0257(9) Uani 1 1 d . . . . .
N91 N -0.0943(2) 0.75819(19) 0.34492(12) 0.0381(9) Uani 1 1 d . . . . .
H91 H -0.130186 0.716754 0.355556 0.046 Uiso 1 1 calc R U . . .
N92 N -0.0019(2) 0.67270(19) 0.23439(12) 0.0348(8) Uani 1 1 d . . . . .
H92 H 0.037332 0.713354 0.224820 0.042 Uiso 1 1 calc R U . . .
O91 O 0.0544(2) 0.85107(16) 0.26520(12) 0.0569(9) Uani 1 1 d . . . . .
O92 O -0.1636(2) 0.58274(17) 0.30986(12) 0.0595(9) Uani 1 1 d . . . . .
C91 C -0.0477(3) 0.7527(2) 0.30343(15) 0.0340(10) Uani 1 1 d . . . . .
C92 C 0.0042(3) 0.8339(3) 0.29784(18) 0.0429(11) Uani 1 1 d . . . . .
C93 C -0.0181(3) 0.8867(2) 0.33814(18) 0.0460(12) Uani 1 1 d D . . . .
C94A C 0.0159(18) 0.9697(8) 0.3599(9) 0.072(5) Uani 0.5 1 d D U P C 1
H94A H 0.059496 1.005145 0.344319 0.086 Uiso 0.5 1 calc R U P C 1
C95A C -0.0133(15) 1.0016(11) 0.4043(7) 0.073(5) Uani 0.5 1 d D U P C 1
H95A H 0.011024 1.058362 0.417539 0.088 Uiso 0.5 1 calc R U P C 1
C96A C -0.076(2) 0.9538(8) 0.4300(12) 0.071(5) Uani 0.5 1 d D U P C 1
H96A H -0.096870 0.976113 0.459535 0.086 Uiso 0.5 1 calc R U P C 1
C94B C -0.0017(16) 0.9710(8) 0.3429(9) 0.064(5) Uani 0.5 1 d D U P C 2
H94B H 0.029725 1.001483 0.319769 0.077 Uiso 0.5 1 calc R U P C 2
C95B C -0.0350(14) 1.0066(10) 0.3842(7) 0.064(4) Uani 0.5 1 d D U P C 2
H95B H -0.025310 1.063232 0.391033 0.077 Uiso 0.5 1 calc R U P C 2
C96B C -0.083(2) 0.9562(8) 0.4149(10) 0.068(5) Uani 0.5 1 d D U P C 2
H96B H -0.101381 0.982596 0.443635 0.081 Uiso 0.5 1 calc R U P C 2
C97 C -0.1072(3) 0.8711(3) 0.40908(18) 0.0566(13) Uani 1 1 d D . . . .
H97 H -0.151536 0.835896 0.424338 0.068 Uiso 1 1 calc R U . C 1
C98 C -0.0758(3) 0.8380(3) 0.36677(17) 0.0451(12) Uani 1 1 d . . . . .
C99 C -0.0534(3) 0.6789(2) 0.27448(14) 0.0302(10) Uani 1 1 d . . . . .
C100 C -0.1080(3) 0.6006(2) 0.27785(16) 0.0376(11) Uani 1 1 d . . . . .
C101 C -0.0892(3) 0.5447(2) 0.23806(15) 0.0321(10) Uani 1 1 d . . . . .
C102 C -0.1225(3) 0.4611(2) 0.22125(17) 0.0476(12) Uani 1 1 d . . . . .
H102 H -0.167126 0.428320 0.237619 0.057 Uiso 1 1 calc R U . . .
C103 C -0.0904(3) 0.4263(3) 0.18097(17) 0.0494(12) Uani 1 1 d . . . . .
H103 H -0.112716 0.369135 0.169534 0.059 Uiso 1 1 calc R U . . .
C104 C -0.0257(3) 0.4737(3) 0.15664(16) 0.0432(11) Uani 1 1 d . . . . .
H104 H -0.004287 0.448067 0.128858 0.052 Uiso 1 1 calc R U . . .
C105 C 0.0086(3) 0.5571(2) 0.17164(16) 0.0388(11) Uani 1 1 d . . . . .
H105 H 0.052303 0.589177 0.154468 0.047 Uiso 1 1 calc R U . . .
C106 C -0.0236(3) 0.5921(2) 0.21293(15) 0.0321(10) Uani 1 1 d . . . . .
N111 N -0.3623(3) 0.5998(2) 0.48987(15) 0.0584(11) Uani 1 1 d . . . . .
H111 H -0.415016 0.566311 0.494107 0.070 Uiso 1 1 calc R U . . .
N112 N -0.3290(3) 0.5381(2) 0.35321(13) 0.0431(9) Uani 1 1 d . . . . .
H112 H -0.275553 0.571777 0.350035 0.052 Uiso 1 1 calc R U . . .
O111 O -0.1894(2) 0.68135(17) 0.42043(12) 0.0609(9) Uani 1 1 d . . . . .
O112 O -0.5019(8) 0.4552(10) 0.4227(5) 0.071(3) Uani 0.6 1 d D U P D 1
O113 O -0.5247(11) 0.4761(14) 0.4099(7) 0.079(5) Uani 0.4 1 d D U P D 2
C111 C -0.3280(3) 0.5980(3) 0.44451(17) 0.0451(12) Uani 1 1 d . . . . .
C112 C -0.2404(3) 0.6651(2) 0.45289(17) 0.0423(11) Uani 1 1 d . . . . .
C113 C -0.2255(3) 0.7049(2) 0.50778(17) 0.0419(11) Uani 1 1 d . . . . .
C114 C -0.1528(4) 0.7693(3) 0.5403(2) 0.0609(14) Uani 1 1 d . . . . .
H114 H -0.100961 0.797699 0.526812 0.073 Uiso 1 1 calc R U . . .
C115 C -0.1580(4) 0.7905(3) 0.5924(2) 0.0623(14) Uani 1 1 d . . . . .
H115 H -0.109251 0.834345 0.615174 0.075 Uiso 1 1 calc R U . . .
C116 C -0.2334(4) 0.7488(3) 0.61198(18) 0.0540(13) Uani 1 1 d . . . . .
H116 H -0.235266 0.764792 0.648111 0.065 Uiso 1 1 calc R U . . .
C117 C -0.3061(3) 0.6846(3) 0.58070(18) 0.0537(13) Uani 1 1 d . . . . .
H117 H -0.357631 0.656594 0.594654 0.064 Uiso 1 1 calc R U . . .
C118 C -0.3010(3) 0.6622(3) 0.52780(18) 0.0448(12) Uani 1 1 d . . . . .
C119 C -0.3698(3) 0.5413(3) 0.39821(18) 0.0476(12) Uani 1 1 d . . . . .
C120 C -0.4550(4) 0.4770(3) 0.3871(2) 0.0657(15) Uani 1 1 d D . . . .
C121 C -0.4654(4) 0.4353(3) 0.3340(2) 0.0595(14) Uani 1 1 d . . . . .
C122 C -0.5356(4) 0.3688(3) 0.3002(2) 0.0801(18) Uani 1 1 d . . . . .
H122 H -0.591334 0.343323 0.311541 0.096 Uiso 1 1 calc R U . . .
C123 C -0.5233(5) 0.3412(3) 0.2512(2) 0.0818(18) Uani 1 1 d . . . . .
H123 H -0.570012 0.295664 0.228728 0.098 Uiso 1 1 calc R U . . .
C124 C -0.4443(4) 0.3786(3) 0.23408(19) 0.0637(15) Uani 1 1 d . . . . .
H124 H -0.437460 0.358555 0.199602 0.076 Uiso 1 1 calc R U . . .
C125 C -0.3733(3) 0.4453(3) 0.26562(18) 0.0504(12) Uani 1 1 d . . . . .
H125 H -0.318137 0.470259 0.253612 0.060 Uiso 1 1 calc R U . . .
C126 C -0.3868(3) 0.4734(3) 0.31510(18) 0.0469(12) Uani 1 1 d . . . . .
Cl1 Cl 0.43121(8) 0.46783(7) 0.04715(5) 0.0665(4) Uani 1 1 d D . . . .
Cl2 Cl 0.61353(10) 0.58370(7) 0.12717(6) 0.0805(4) Uani 1 1 d D . . . .
C1S C 0.5198(2) 0.43228(18) 0.07160(15) 0.0443(11) Uani 1 1 d D . . . .
C2S C 0.6002(2) 0.48340(15) 0.10652(15) 0.0476(12) Uani 1 1 d D . . . .
C3S C 0.6714(2) 0.4536(2) 0.12527(15) 0.0541(13) Uani 1 1 d D . . . .
H3S H 0.726602 0.488612 0.148935 0.065 Uiso 1 1 calc R U . . .
C4S C 0.6614(3) 0.3722(2) 0.10923(16) 0.0629(14) Uani 1 1 d D . . . .
H4S H 0.710299 0.351793 0.121616 0.075 Uiso 1 1 calc R U . . .
C5S C 0.5802(3) 0.32085(17) 0.07520(17) 0.0581(14) Uani 1 1 d D . . . .
H5S H 0.573224 0.265113 0.064858 0.070 Uiso 1 1 calc R U . . .
C6S C 0.5092(2) 0.35072(18) 0.05620(15) 0.0562(13) Uani 1 1 d D . . . .
H6S H 0.453682 0.315581 0.032822 0.067 Uiso 1 1 calc R U . . .
Cl3 Cl 0.2266(5) 0.3885(4) 0.2639(3) 0.116(3) Uani 0.25 1 d D U P E 1
Cl4 Cl 0.0182(5) 0.3578(4) 0.2785(3) 0.087(3) Uani 0.25 1 d D U P E 1
C11S C 0.1515(7) 0.2920(4) 0.2574(8) 0.095(3) Uani 0.25 1 d DG U P E 1
C12S C 0.0611(7) 0.2787(4) 0.2660(8) 0.083(3) Uani 0.25 1 d DG U P E 1
C13S C 0.0014(7) 0.2000(4) 0.2604(8) 0.094(3) Uani 0.25 1 d DG U P E 1
H13S H -0.060337 0.190909 0.266274 0.113 Uiso 0.25 1 calc R U P E 1
C14S C 0.0322(9) 0.1347(3) 0.2461(8) 0.096(3) Uani 0.25 1 d DG U P E 1
H14S H -0.008604 0.080879 0.242223 0.115 Uiso 0.25 1 calc R U P E 1
C15S C 0.1225(10) 0.1480(4) 0.2375(10) 0.095(3) Uani 0.25 1 d DG U P E 1
H15S H 0.143543 0.103318 0.227701 0.115 Uiso 0.25 1 calc R U P E 1
C16S C 0.1822(9) 0.2267(5) 0.2431(9) 0.089(3) Uani 0.25 1 d DG U P E 1
H16S H 0.243958 0.235788 0.237229 0.107 Uiso 0.25 1 calc R U P E 1
Cl5 Cl -0.0753(3) 0.1707(3) 0.2475(2) 0.1038(16) Uani 0.35 1 d D U P F 2
Cl6 Cl 0.1157(4) 0.1362(3) 0.2462(3) 0.129(2) Uani 0.35 1 d D U P F 2
C21S C 0.0260(4) 0.2480(3) 0.2506(6) 0.091(3) Uani 0.35 1 d DG U P F 2
C22S C 0.1104(4) 0.2329(4) 0.2508(7) 0.094(2) Uani 0.35 1 d DG U P F 2
C23S C 0.1913(5) 0.2960(5) 0.2522(8) 0.101(3) Uani 0.35 1 d DG U P F 2
H23S H 0.248951 0.285639 0.252423 0.121 Uiso 0.35 1 calc R U P F 2
C24S C 0.1877(6) 0.3743(4) 0.2534(7) 0.094(4) Uani 0.35 1 d DG U P F 2
H24S H 0.242892 0.417512 0.254332 0.113 Uiso 0.35 1 calc R U P F 2
C25S C 0.1032(7) 0.3895(3) 0.2531(4) 0.078(3) Uani 0.35 1 d DG U P F 2
H25S H 0.100782 0.443071 0.253892 0.094 Uiso 0.35 1 calc R U P F 2
C26S C 0.0224(6) 0.3264(4) 0.2517(6) 0.098(4) Uani 0.35 1 d DG U P F 2
H26S H -0.035271 0.336758 0.251544 0.118 Uiso 0.35 1 calc R U P F 2
Cl7 Cl -0.0329(7) 0.1234(5) 0.2615(4) 0.119(3) Uani 0.2 1 d D U P G 3
Cl8 Cl -0.0333(7) 0.3042(5) 0.2882(4) 0.116(3) Uani 0.2 1 d D U P G 3
C31S C 0.0599(8) 0.2032(5) 0.2560(9) 0.094(3) Uani 0.2 1 d DG U P G 3
C32S C 0.0570(8) 0.2822(5) 0.2643(8) 0.085(3) Uani 0.2 1 d DG U P G 3
C33S C 0.1347(9) 0.3461(6) 0.2620(8) 0.094(3) Uani 0.2 1 d DG U P G 3
H33S H 0.132723 0.400045 0.267666 0.113 Uiso 0.2 1 calc R U P G 3
C34S C 0.2151(9) 0.3310(9) 0.2514(10) 0.094(4) Uani 0.2 1 d DG U P G 3
H34S H 0.268146 0.374646 0.249791 0.113 Uiso 0.2 1 calc R U P G 3
C35S C 0.2179(9) 0.2520(10) 0.2431(11) 0.083(3) Uani 0.2 1 d DG U P G 3
H35S H 0.272916 0.241695 0.235799 0.099 Uiso 0.2 1 calc R U P G 3
C36S C 0.1403(10) 0.1881(8) 0.2454(10) 0.096(3) Uani 0.2 1 d DG U P G 3
H36S H 0.142262 0.134144 0.239680 0.115 Uiso 0.2 1 calc R U P G 3
Cl9 Cl 0.0037(7) 0.3232(7) 0.2580(5) 0.099(3) Uani 0.2 1 d D U P H 4
Cl10 Cl 0.2013(6) 0.2965(6) 0.2576(6) 0.122(3) Uani 0.2 1 d D U P H 4
C41S C 0.0210(8) 0.2327(7) 0.2660(10) 0.096(3) Uani 0.2 1 d DG U P H 4
C42S C 0.1038(8) 0.2185(7) 0.2594(11) 0.093(3) Uani 0.2 1 d DG U P H 4
C43S C 0.1122(10) 0.1420(7) 0.2606(10) 0.098(4) Uani 0.2 1 d DG U P H 4
H43S H 0.168784 0.132290 0.256029 0.118 Uiso 0.2 1 calc R U P H 4
C44S C 0.0378(12) 0.0798(6) 0.2684(8) 0.097(4) Uani 0.2 1 d DG U P H 4
H44S H 0.043591 0.027546 0.269164 0.117 Uiso 0.2 1 calc R U P H 4
C45S C -0.0450(11) 0.0940(7) 0.2750(8) 0.102(4) Uani 0.2 1 d DG U P H 4
H45S H -0.095796 0.051491 0.280314 0.122 Uiso 0.2 1 calc R U P H 4
C46S C -0.0534(9) 0.1705(9) 0.2738(10) 0.095(4) Uani 0.2 1 d DG U P H 4
H46S H -0.109991 0.180179 0.278330 0.114 Uiso 0.2 1 calc R U P H 4
Cl11 Cl 0.5874(7) 1.0467(5) 0.4507(3) 0.183(3) Uani 0.3 1 d D U P I 1
Cl12 Cl 0.6176(7) 0.8762(4) 0.4144(3) 0.136(3) Uani 0.3 1 d D U P I 1
C51S C 0.6644(9) 1.0124(6) 0.4894(4) 0.134(3) Uani 0.3 1 d DG U P I 1
C52S C 0.6677(10) 0.9341(6) 0.4765(4) 0.127(3) Uani 0.3 1 d DG U P I 1
C53S C 0.7213(10) 0.9044(7) 0.5121(4) 0.121(3) Uani 0.3 1 d DG U P I 1
H53S H 0.723543 0.850920 0.503220 0.146 Uiso 0.3 1 calc R U P I 1
C54S C 0.7715(11) 0.9531(9) 0.5605(4) 0.123(3) Uani 0.3 1 d DG U P I 1
H54S H 0.808117 0.932890 0.584799 0.147 Uiso 0.3 1 calc R U P I 1
C55S C 0.7682(11) 1.0315(8) 0.5734(4) 0.122(3) Uani 0.3 1 d DG U P I 1
H55S H 0.802502 1.064737 0.606560 0.146 Uiso 0.3 1 calc R U P I 1
C56S C 0.7146(9) 1.0611(6) 0.5379(4) 0.131(3) Uani 0.3 1 d DG U P I 1
H56S H 0.712310 1.114614 0.546742 0.157 Uiso 0.3 1 calc R U P I 1
Cl13 Cl 0.7787(6) 1.0135(5) 0.5638(3) 0.120(2) Uani 0.25 1 d D U P J 2
Cl14 Cl 0.6041(7) 1.0628(6) 0.5168(4) 0.183(3) Uani 0.25 1 d D U P J 2
C61S C 0.6935(9) 0.9506(7) 0.5119(5) 0.125(2) Uani 0.25 1 d DG U P J 2
C62S C 0.6170(9) 0.9726(7) 0.4910(5) 0.136(3) Uani 0.25 1 d DG U P J 2
C63S C 0.5509(9) 0.9222(8) 0.4475(6) 0.141(3) Uani 0.25 1 d DG U P J 2
H63S H 0.498661 0.937252 0.433156 0.169 Uiso 0.25 1 calc R U P J 2
C64S C 0.5613(11) 0.8498(8) 0.4250(6) 0.137(4) Uani 0.25 1 d DG U P J 2
H64S H 0.516175 0.815408 0.395322 0.164 Uiso 0.25 1 calc R U P J 2
C65S C 0.6378(11) 0.8278(7) 0.4460(6) 0.129(3) Uani 0.25 1 d DG U P J 2
H65S H 0.644929 0.778355 0.430650 0.155 Uiso 0.25 1 calc R U P J 2
C66S C 0.7039(9) 0.8782(6) 0.4895(6) 0.124(3) Uani 0.25 1 d DG U P J 2
H66S H 0.756170 0.863147 0.503812 0.149 Uiso 0.25 1 calc R U P J 2
Cl15 Cl 0.5000(8) 0.9746(7) 0.4567(4) 0.158(3) Uani 0.2 1 d D U P K 3
Cl16 Cl 0.5882(11) 0.8373(8) 0.4178(6) 0.176(5) Uani 0.2 1 d D U P K 3
C71S C 0.5992(9) 0.9645(10) 0.4930(5) 0.137(3) Uani 0.2 1 d DG U P K 3
C72S C 0.6449(10) 0.9144(10) 0.4712(6) 0.130(3) Uani 0.2 1 d DG U P K 3
C73S C 0.7337(10) 0.9188(13) 0.4968(8) 0.124(3) Uani 0.2 1 d DG U P K 3
H73S H 0.764938 0.884582 0.481869 0.149 Uiso 0.2 1 calc R U P K 3
C74S C 0.7768(9) 0.9732(14) 0.5443(8) 0.123(3) Uani 0.2 1 d DG U P K 3
H74S H 0.837438 0.976193 0.561802 0.148 Uiso 0.2 1 calc R U P K 3
C75S C 0.7310(11) 1.0233(13) 0.5661(6) 0.123(3) Uani 0.2 1 d DG U P K 3
H75S H 0.760457 1.060454 0.598586 0.147 Uiso 0.2 1 calc R U P K 3
C76S C 0.6422(11) 1.0189(11) 0.5405(5) 0.132(3) Uani 0.2 1 d DG U P K 3
H76S H 0.610973 1.053103 0.555438 0.158 Uiso 0.2 1 calc R U P K 3

loop_
_atom_site_aniso_label
_atom_site_aniso_U_11
_atom_site_aniso_U_22
_atom_site_aniso_U_33
_atom_site_aniso_U_23
_atom_site_aniso_U_13
_atom_site_aniso_U_12
K1 0.0336(6) 0.0305(5) 0.0381(5) 0.0029(4) -0.0008(4) 0.0129(4)
N1 0.044(3) 0.034(2) 0.045(2) -0.0036(17) -0.0082(19) 0.0186(19)
C2 0.058(3) 0.053(3) 0.037(3) 0.007(2) 0.004(2) 0.022(3)
C13 0.060(4) 0.039(3) 0.047(3) -0.007(2) -0.003(3) 0.023(3)
N2 0.029(2) 0.034(2) 0.042(2) 0.0059(16) 0.0053(17) 0.0155(18)
O1 0.046(2) 0.0364(16) 0.0314(17) 0.0041(13) -0.0003(14) 0.0179(15)
O2 0.0397(19) 0.0316(16) 0.0421(18) 0.0036(14) 0.0051(15) 0.0112(14)
O3 0.037(2) 0.0342(17) 0.060(2) 0.0039(16) -0.0109(17) 0.0013(15)
O4 0.0290(19) 0.0415(17) 0.0527(19) 0.0078(15) 0.0029(15) 0.0138(15)
O5 0.039(2) 0.0402(17) 0.0416(18) -0.0037(14) -0.0073(15) 0.0209(15)
O6 0.0276(17) 0.0387(16) 0.0372(17) 0.0026(13) 0.0005(13) 0.0166(14)
C1 0.058(3) 0.049(3) 0.043(3) 0.006(2) 0.002(2) 0.025(3)
C3 0.043(3) 0.035(2) 0.044(3) 0.013(2) 0.008(2) 0.016(2)
C4 0.041(3) 0.027(2) 0.052(3) 0.004(2) 0.002(2) 0.011(2)
C5 0.043(3) 0.028(2) 0.051(3) -0.001(2) -0.001(2) 0.019(2)
C6 0.045(3) 0.041(3) 0.037(3) -0.004(2) 0.007(2) 0.019(2)
C7 0.059(4) 0.047(3) 0.057(3) -0.003(3) -0.020(3) 0.019(3)
C8 0.034(3) 0.032(3) 0.082(4) 0.003(3) -0.018(3) 0.010(2)
C9 0.024(3) 0.035(3) 0.079(4) 0.016(3) -0.014(3) 0.003(2)
C10 0.026(3) 0.049(3) 0.077(4) 0.020(3) -0.005(3) 0.012(2)
C11 0.039(3) 0.058(3) 0.066(3) 0.017(3) 0.018(3) 0.023(3)
C12 0.032(3) 0.045(3) 0.042(3) 0.009(2) 0.006(2) 0.011(2)
C14 0.047(3) 0.038(3) 0.053(3) -0.002(2) -0.002(2) 0.025(2)
C15 0.030(3) 0.037(3) 0.052(3) -0.001(2) -0.003(2) 0.019(2)
C16 0.031(3) 0.032(2) 0.057(3) 0.002(2) -0.010(2) 0.013(2)
C17 0.033(3) 0.053(3) 0.032(3) 0.006(2) -0.002(2) 0.015(2)
C18 0.034(3) 0.041(3) 0.040(3) -0.003(2) -0.003(2) 0.010(2)
K2 0.0454(7) 0.0443(6) 0.0578(7) 0.0114(5) 0.0086(5) 0.0185(5)
N21 0.044(3) 0.051(3) 0.119(4) 0.009(3) 0.011(3) 0.020(2)
N22 0.049(3) 0.042(2) 0.043(2) 0.0106(18) -0.002(2) 0.013(2)
O21 0.074(3) 0.050(2) 0.112(3) 0.007(2) 0.034(2) 0.027(2)
O22 0.053(2) 0.061(2) 0.065(2) 0.0203(18) 0.0131(18) 0.028(2)
O23 0.055(2) 0.049(2) 0.090(3) 0.0042(18) -0.0049(19) 0.019(2)
O24 0.059(2) 0.045(2) 0.070(2) 0.0107(17) -0.0158(18) 0.0196(19)
O25 0.044(2) 0.066(2) 0.090(3) 0.048(2) 0.0166(19) 0.0284(19)
O26 0.045(2) 0.064(2) 0.051(2) 0.0192(17) 0.0071(17) 0.0190(18)
C21 0.051(4) 0.050(3) 0.161(6) 0.008(4) 0.037(4) 0.014(3)
C22 0.074(5) 0.063(4) 0.126(5) -0.004(4) 0.020(4) 0.037(4)
C23 0.089(5) 0.069(4) 0.097(5) 0.018(4) 0.050(4) 0.042(4)
C24 0.074(5) 0.069(4) 0.119(5) 0.040(4) 0.048(4) 0.044(4)
C25 0.041(3) 0.089(4) 0.066(4) 0.019(3) 0.005(3) 0.016(3)
C26 0.052(4) 0.056(3) 0.066(3) 0.024(3) 0.011(3) 0.010(3)
C27 0.058(4) 0.048(3) 0.134(5) -0.005(3) 0.011(4) 0.012(3)
C28 0.054(4) 0.069(4) 0.099(4) 0.009(3) 0.000(3) 0.029(3)
C29 0.054(4) 0.062(4) 0.140(6) -0.006(4) -0.021(4) 0.030(3)
C30 0.081(5) 0.058(4) 0.116(5) 0.009(3) -0.048(4) 0.030(4)
C31 0.076(4) 0.053(3) 0.063(3) 0.022(3) 0.008(3) 0.033(3)
C32 0.057(4) 0.038(3) 0.061(3) 0.012(2) -0.005(3) 0.010(3)
C33 0.047(4) 0.047(3) 0.174(7) 0.044(4) 0.040(5) 0.022(3)
C34 0.057(4) 0.075(4) 0.150(6) 0.072(4) 0.052(4) 0.041(3)
C35 0.039(4) 0.138(6) 0.111(5) 0.097(5) 0.031(3) 0.045(4)
C36 0.045(4) 0.129(5) 0.053(3) 0.044(4) 0.012(3) 0.041(4)
C37 0.067(4) 0.073(4) 0.049(3) 0.016(3) -0.003(3) 0.026(3)
C38 0.056(4) 0.040(3) 0.062(3) 0.009(2) -0.010(3) 0.003(3)
K3A 0.107(5) 0.089(4) 0.062(4) -0.015(3) -0.040(3) 0.065(3)
N41A 0.127(6) 0.135(5) 0.067(4) 0.002(4) -0.005(4) 0.080(5)
C42A 0.114(6) 0.167(7) 0.072(6) 0.003(6) 0.019(5) 0.066(6)
C53A 0.124(7) 0.133(5) 0.077(5) -0.003(5) -0.001(5) 0.090(5)
N42A 0.117(5) 0.117(5) 0.070(4) -0.019(4) -0.012(4) 0.054(4)
O41A 0.105(5) 0.165(7) 0.094(6) 0.000(5) 0.007(4) 0.078(5)
O42A 0.096(5) 0.125(6) 0.100(5) -0.006(5) -0.007(4) 0.059(5)
O43A 0.140(5) 0.106(6) 0.077(5) -0.004(5) 0.003(5) 0.085(5)
O44A 0.110(5) 0.099(5) 0.102(6) -0.026(5) -0.026(5) 0.070(5)
O45A 0.111(7) 0.106(5) 0.086(5) 0.006(4) 0.016(5) 0.066(4)
O46A 0.144(6) 0.096(5) 0.075(4) 0.012(4) -0.006(5) 0.045(5)
C41A 0.122(6) 0.150(6) 0.055(5) 0.016(5) 0.015(5) 0.074(5)
C43A 0.088(5) 0.171(7) 0.094(6) 0.004(6) -0.002(5) 0.077(5)
C44A 0.102(6) 0.149(7) 0.100(6) 0.007(6) 0.009(5) 0.051(6)
C45A 0.117(6) 0.142(7) 0.092(6) -0.035(6) -0.009(5) 0.044(6)
C46A 0.119(6) 0.127(6) 0.076(5) -0.027(5) -0.020(5) 0.040(5)
C47A 0.145(6) 0.126(6) 0.070(5) -0.015(5) -0.013(5) 0.075(6)
C48A 0.154(6) 0.103(6) 0.053(5) 0.015(5) -0.009(5) 0.085(5)
C49A 0.135(5) 0.095(6) 0.096(6) 0.008(5) -0.008(5) 0.067(5)
C50A 0.111(6) 0.078(6) 0.100(7) 0.006(6) -0.007(6) 0.070(5)
C51A 0.107(6) 0.107(6) 0.093(6) -0.025(6) -0.013(5) 0.058(5)
C52A 0.107(6) 0.114(6) 0.091(5) -0.041(5) -0.014(5) 0.058(5)
C54A 0.114(7) 0.114(5) 0.078(6) 0.000(5) 0.013(6) 0.069(6)
C55A 0.117(7) 0.103(6) 0.090(6) 0.011(5) 0.001(6) 0.065(6)
C56A 0.127(6) 0.089(5) 0.084(6) -0.009(5) 0.000(6) 0.064(5)
C57A 0.131(6) 0.111(6) 0.076(5) -0.005(5) -0.007(5) 0.065(6)
C58A 0.155(6) 0.133(6) 0.084(5) -0.005(5) -0.010(5) 0.017(6)
K3B 0.069(3) 0.087(4) 0.044(3) 0.009(2) 0.007(2) 0.045(3)
N41B 0.132(5) 0.139(5) 0.067(4) -0.001(4) -0.003(4) 0.082(5)
C42B 0.102(6) 0.157(7) 0.063(6) 0.015(5) 0.009(5) 0.083(5)
C53B 0.134(7) 0.146(6) 0.080(5) -0.005(5) 0.003(6) 0.058(6)
N42B 0.125(5) 0.121(5) 0.072(5) -0.009(4) -0.019(4) 0.042(5)
O41B 0.101(5) 0.167(7) 0.077(5) 0.022(5) 0.003(4) 0.081(5)
O42B 0.100(4) 0.146(5) 0.104(4) -0.002(4) 0.007(4) 0.050(4)
O43B 0.137(5) 0.103(6) 0.082(5) 0.013(5) -0.015(4) 0.087(5)
O44B 0.114(6) 0.110(6) 0.104(6) -0.024(5) -0.021(5) 0.063(5)
O45B 0.100(7) 0.127(5) 0.100(5) -0.005(4) 0.031(5) 0.050(5)
O46B 0.118(6) 0.097(4) 0.062(4) 0.006(4) -0.003(4) 0.074(4)
C41B 0.123(6) 0.150(6) 0.061(5) 0.008(5) 0.009(5) 0.077(5)
C43B 0.102(5) 0.158(7) 0.089(6) 0.015(6) -0.007(5) 0.065(6)
C44B 0.099(6) 0.162(7) 0.095(6) 0.000(6) 0.010(5) 0.050(6)
C45B 0.100(6) 0.130(6) 0.070(6) -0.018(5) -0.007(5) 0.050(6)
C46B 0.120(6) 0.139(6) 0.065(5) -0.012(5) -0.015(5) 0.037(5)
C47B 0.145(6) 0.116(6) 0.066(5) 0.005(5) -0.015(5) 0.080(5)
C48B 0.150(6) 0.114(6) 0.059(5) 0.015(5) -0.009(5) 0.075(5)
C49B 0.134(6) 0.085(6) 0.087(6) -0.010(6) -0.003(6) 0.061(5)
C50B 0.116(6) 0.079(6) 0.102(7) 0.021(5) -0.011(6) 0.065(5)
C51B 0.116(6) 0.102(6) 0.102(6) -0.036(5) -0.016(6) 0.065(5)
C52B 0.129(6) 0.119(5) 0.094(5) -0.037(5) -0.029(5) 0.043(5)
C54B 0.111(8) 0.125(6) 0.084(6) -0.004(5) 0.004(6) 0.063(6)
C55B 0.118(7) 0.102(5) 0.087(6) 0.012(5) 0.001(6) 0.071(5)
C56B 0.125(6) 0.088(5) 0.085(6) -0.004(5) 0.003(6) 0.066(5)
C57B 0.136(7) 0.101(6) 0.078(5) -0.017(5) -0.007(5) 0.053(6)
C58B 0.107(6) 0.105(6) 0.060(5) -0.010(4) 0.003(5) 0.057(5)
N61 0.0113(18) 0.0318(19) 0.034(2) 0.0056(16) 0.0074(16) 0.0043(16)
O61 0.0247(17) 0.0373(16) 0.0386(17) 0.0034(13) 0.0087(14) 0.0084(14)
C61 0.022(3) 0.025(2) 0.031(2) 0.0074(17) 0.0071(19) 0.012(2)
C62 0.027(3) 0.021(2) 0.036(3) 0.0094(19) 0.003(2) 0.010(2)
C63 0.019(2) 0.021(2) 0.030(2) 0.0038(18) -0.0011(19) 0.0026(19)
C64 0.029(3) 0.031(2) 0.047(3) 0.013(2) 0.006(2) 0.007(2)
C65 0.041(3) 0.027(2) 0.041(3) 0.001(2) 0.001(2) -0.002(2)
C66 0.055(3) 0.024(2) 0.037(3) -0.003(2) 0.011(3) 0.006(2)
C67 0.034(3) 0.028(2) 0.036(3) 0.006(2) 0.014(2) 0.007(2)
C68 0.023(3) 0.022(2) 0.034(3) 0.0039(19) 0.002(2) 0.007(2)
N71 0.025(2) 0.0276(19) 0.041(2) 0.0046(16) 0.0116(17) -0.0007(16)
N72 0.021(2) 0.0209(18) 0.0318(19) 0.0037(15) 0.0051(16) -0.0003(15)
O71 0.0359(19) 0.0332(16) 0.0477(19) 0.0060(14) 0.0187(15) 0.0012(14)
O72 0.039(2) 0.0357(17) 0.0438(18) 0.0022(14) 0.0147(16) -0.0006(15)
C71 0.020(2) 0.031(2) 0.037(3) 0.005(2) 0.002(2) 0.010(2)
C72 0.036(3) 0.034(3) 0.039(3) 0.009(2) 0.005(2) 0.015(2)
C73 0.025(3) 0.026(2) 0.043(3) -0.002(2) 0.006(2) 0.005(2)
C74 0.038(3) 0.042(3) 0.056(3) 0.004(2) 0.019(2) 0.011(2)
C75 0.037(3) 0.042(3) 0.057(3) -0.016(2) 0.011(3) 0.007(2)
C76 0.064(4) 0.044(3) 0.044(3) -0.003(2) 0.016(3) 0.020(3)
C77 0.047(3) 0.039(3) 0.049(3) 0.000(2) 0.018(2) 0.009(2)
C78 0.031(3) 0.032(2) 0.040(3) 0.002(2) 0.005(2) 0.010(2)
C79 0.020(2) 0.026(2) 0.034(3) 0.0041(19) 0.0013(19) 0.011(2)
C80 0.025(3) 0.033(2) 0.031(3) 0.005(2) 0.002(2) 0.009(2)
C81 0.025(3) 0.023(2) 0.038(3) 0.008(2) 0.006(2) 0.007(2)
C82 0.031(3) 0.035(3) 0.039(3) 0.010(2) 0.007(2) 0.011(2)
C83 0.032(3) 0.025(2) 0.042(3) -0.003(2) 0.000(2) 0.011(2)
C84 0.032(3) 0.032(2) 0.037(2) 0.007(2) 0.009(2) 0.017(2)
C85 0.027(3) 0.034(3) 0.041(3) 0.014(2) 0.008(2) 0.012(2)
C86 0.024(2) 0.026(2) 0.028(2) 0.0057(19) 0.0004(19) 0.012(2)
N91 0.036(2) 0.038(2) 0.039(2) 0.0075(17) 0.0097(18) 0.0096(18)
N92 0.030(2) 0.034(2) 0.038(2) 0.0062(16) 0.0083(17) 0.0052(17)
O91 0.052(2) 0.0456(19) 0.073(2) 0.0129(17) 0.0313(19) 0.0047(17)
O92 0.073(3) 0.0486(19) 0.060(2) 0.0156(16) 0.033(2) 0.0111(18)
C91 0.029(3) 0.040(3) 0.029(2) 0.004(2) -0.002(2) 0.011(2)
C92 0.034(3) 0.040(3) 0.053(3) 0.007(2) 0.009(2) 0.011(2)
C93 0.044(3) 0.027(3) 0.062(3) -0.001(2) 0.017(3) 0.004(2)
C94A 0.075(9) 0.039(5) 0.089(12) 0.001(5) 0.038(8) -0.007(5)
C95A 0.075(8) 0.045(5) 0.090(12) -0.013(5) 0.040(8) 0.002(5)
C96A 0.073(7) 0.049(5) 0.082(13) -0.013(5) 0.031(9) 0.010(5)
C94B 0.060(8) 0.048(5) 0.082(12) -0.004(5) 0.026(8) 0.014(5)
C95B 0.067(8) 0.048(5) 0.074(11) 0.000(5) 0.029(7) 0.010(4)
C96B 0.067(7) 0.055(6) 0.077(12) -0.018(5) 0.043(9) 0.013(5)
C97 0.046(3) 0.051(3) 0.068(3) 0.000(3) 0.021(3) 0.009(3)
C98 0.039(3) 0.040(3) 0.052(3) -0.006(2) 0.000(2) 0.017(2)
C99 0.027(3) 0.038(3) 0.025(2) 0.0069(19) 0.0038(19) 0.011(2)
C100 0.037(3) 0.043(3) 0.031(3) 0.013(2) 0.008(2) 0.007(2)
C101 0.030(3) 0.030(2) 0.031(2) 0.011(2) 0.003(2) 0.002(2)
C102 0.050(3) 0.032(3) 0.055(3) 0.009(2) 0.012(3) 0.003(2)
C103 0.054(3) 0.031(3) 0.055(3) 0.002(2) 0.006(3) 0.008(3)
C104 0.042(3) 0.040(3) 0.044(3) 0.001(2) 0.003(2) 0.013(2)
C105 0.031(3) 0.039(3) 0.043(3) 0.010(2) 0.003(2) 0.008(2)
C106 0.026(3) 0.035(3) 0.030(2) 0.003(2) -0.006(2) 0.009(2)
N111 0.044(3) 0.063(3) 0.055(3) 0.008(2) 0.020(2) -0.008(2)
N112 0.046(3) 0.045(2) 0.037(2) 0.0087(18) 0.008(2) 0.013(2)
O111 0.062(2) 0.054(2) 0.060(2) 0.0080(17) 0.0272(19) 0.0020(18)
O112 0.059(6) 0.080(7) 0.064(6) 0.037(4) 0.008(5) -0.001(4)
O113 0.067(10) 0.084(13) 0.060(10) 0.009(7) 0.024(9) -0.018(7)
C111 0.048(3) 0.052(3) 0.034(3) 0.012(2) 0.010(2) 0.012(3)
C112 0.047(3) 0.038(3) 0.043(3) 0.007(2) 0.010(3) 0.014(3)
C113 0.043(3) 0.032(3) 0.046(3) 0.004(2) 0.007(2) 0.006(2)
C114 0.059(4) 0.043(3) 0.067(4) -0.004(3) 0.018(3) -0.001(3)
C115 0.060(4) 0.051(3) 0.054(4) -0.004(3) 0.008(3) -0.006(3)
C116 0.055(4) 0.054(3) 0.045(3) -0.003(3) 0.003(3) 0.016(3)
C117 0.044(3) 0.062(3) 0.051(3) 0.006(3) 0.010(3) 0.011(3)
C118 0.045(3) 0.045(3) 0.040(3) 0.004(2) 0.003(3) 0.014(3)
C119 0.057(4) 0.043(3) 0.045(3) 0.012(2) 0.011(3) 0.018(3)
C120 0.065(4) 0.059(4) 0.055(4) 0.009(3) 0.018(3) -0.009(3)
C121 0.066(4) 0.043(3) 0.054(4) 0.003(3) 0.000(3) 0.003(3)
C122 0.086(5) 0.055(3) 0.061(4) -0.002(3) 0.003(3) -0.023(3)
C123 0.095(5) 0.055(4) 0.061(4) -0.006(3) 0.006(4) -0.013(4)
C124 0.094(5) 0.040(3) 0.049(3) 0.000(3) 0.002(3) 0.020(3)
C125 0.059(4) 0.044(3) 0.045(3) 0.005(2) 0.002(3) 0.017(3)
C126 0.050(4) 0.034(3) 0.048(3) 0.005(2) -0.008(3) 0.010(3)
Cl1 0.0479(9) 0.0729(9) 0.0855(10) 0.0208(7) 0.0144(7) 0.0267(7)
Cl2 0.0596(10) 0.0488(8) 0.1236(12) -0.0083(8) 0.0195(9) 0.0135(7)
C1S 0.039(3) 0.041(3) 0.053(3) 0.011(2) 0.016(2) 0.009(2)
C2S 0.037(3) 0.049(3) 0.064(3) 0.012(3) 0.024(3) 0.016(3)
C3S 0.046(3) 0.055(3) 0.059(3) 0.015(3) 0.015(3) 0.008(3)
C4S 0.068(4) 0.072(4) 0.069(4) 0.036(3) 0.033(3) 0.034(3)
C5S 0.072(4) 0.041(3) 0.070(4) 0.010(3) 0.025(3) 0.024(3)
C6S 0.055(4) 0.049(3) 0.060(3) 0.003(3) 0.022(3) 0.008(3)
Cl3 0.166(6) 0.104(5) 0.059(5) -0.002(4) 0.022(5) 0.025(5)
Cl4 0.126(6) 0.082(5) 0.064(5) -0.020(4) 0.003(4) 0.074(4)
C11S 0.134(5) 0.099(4) 0.047(4) 0.015(4) -0.009(4) 0.046(4)
C12S 0.122(5) 0.090(5) 0.048(4) 0.013(4) -0.006(4) 0.063(4)
C13S 0.127(5) 0.099(5) 0.055(5) 0.012(5) -0.009(5) 0.051(5)
C14S 0.127(5) 0.103(5) 0.057(5) 0.011(4) -0.009(5) 0.054(5)
C15S 0.133(5) 0.100(5) 0.054(5) 0.013(5) -0.014(5) 0.057(5)
C16S 0.132(5) 0.092(5) 0.045(4) 0.015(5) -0.012(5) 0.051(5)
Cl5 0.083(3) 0.112(4) 0.104(4) -0.003(3) 0.012(3) 0.027(3)
Cl6 0.165(5) 0.118(4) 0.095(5) -0.008(3) -0.014(4) 0.066(4)
C21S 0.127(5) 0.103(5) 0.052(4) 0.015(4) -0.002(4) 0.059(4)
C22S 0.129(4) 0.102(4) 0.049(4) 0.016(4) -0.008(4) 0.047(4)
C23S 0.135(5) 0.106(5) 0.049(5) 0.022(5) -0.012(5) 0.032(5)
C24S 0.133(6) 0.095(6) 0.036(5) 0.009(5) 0.002(6) 0.019(6)
C25S 0.123(6) 0.075(5) 0.042(5) 0.009(5) -0.009(5) 0.054(5)
C26S 0.134(6) 0.105(6) 0.058(5) 0.018(5) 0.001(5) 0.050(5)
Cl7 0.145(7) 0.117(6) 0.068(6) 0.004(5) -0.020(5) 0.031(6)
Cl8 0.137(7) 0.133(7) 0.092(6) 0.023(5) -0.004(5) 0.079(6)
C31S 0.129(5) 0.099(4) 0.054(4) 0.012(4) -0.010(4) 0.053(4)
C32S 0.124(5) 0.092(5) 0.048(4) 0.014(4) -0.006(4) 0.060(4)
C33S 0.130(5) 0.102(5) 0.047(4) 0.011(5) -0.004(5) 0.046(5)
C34S 0.131(6) 0.098(6) 0.045(5) 0.020(6) -0.008(5) 0.036(6)
C35S 0.122(6) 0.094(5) 0.038(5) 0.017(5) -0.009(5) 0.054(5)
C36S 0.135(5) 0.097(5) 0.053(5) 0.016(5) -0.014(5) 0.050(5)
Cl9 0.111(6) 0.131(7) 0.079(6) 0.033(5) 0.017(5) 0.067(5)
Cl10 0.125(5) 0.135(5) 0.068(5) 0.045(4) -0.019(5) -0.005(5)
C41S 0.127(5) 0.105(5) 0.058(5) 0.012(5) -0.007(4) 0.055(5)
C42S 0.129(5) 0.099(4) 0.051(4) 0.014(4) -0.008(4) 0.052(4)
C43S 0.134(6) 0.103(5) 0.055(5) 0.010(5) -0.007(5) 0.050(5)
C44S 0.131(7) 0.104(7) 0.056(6) 0.010(6) -0.004(7) 0.051(7)
C45S 0.129(7) 0.108(7) 0.061(7) 0.013(7) -0.014(7) 0.047(7)
C46S 0.126(6) 0.100(6) 0.061(6) 0.009(6) -0.014(6) 0.059(6)
Cl11 0.239(6) 0.188(5) 0.138(5) 0.058(4) 0.002(5) 0.098(5)
Cl12 0.153(6) 0.162(6) 0.127(4) 0.089(4) 0.044(4) 0.064(5)
C51S 0.149(5) 0.165(5) 0.125(5) 0.064(4) 0.033(4) 0.089(5)
C52S 0.141(5) 0.161(5) 0.122(4) 0.070(4) 0.041(4) 0.087(4)
C53S 0.138(5) 0.157(5) 0.114(5) 0.071(5) 0.048(5) 0.083(5)
C54S 0.140(5) 0.155(6) 0.117(5) 0.069(5) 0.046(5) 0.082(5)
C55S 0.138(5) 0.156(6) 0.117(5) 0.068(5) 0.041(5) 0.088(5)
C56S 0.147(5) 0.162(5) 0.122(5) 0.066(5) 0.034(5) 0.086(5)
Cl13 0.135(5) 0.135(5) 0.116(5) 0.057(4) 0.025(4) 0.071(5)
Cl14 0.201(6) 0.189(6) 0.162(6) 0.019(5) -0.007(5) 0.096(5)
C61S 0.140(5) 0.159(5) 0.119(4) 0.070(4) 0.039(4) 0.088(4)
C62S 0.152(5) 0.166(5) 0.128(4) 0.065(4) 0.032(4) 0.089(4)
C63S 0.152(6) 0.170(6) 0.135(5) 0.063(5) 0.033(5) 0.087(5)
C64S 0.147(7) 0.168(6) 0.134(6) 0.074(6) 0.034(6) 0.087(6)
C65S 0.140(6) 0.165(6) 0.125(5) 0.079(5) 0.037(5) 0.087(5)
C66S 0.138(5) 0.160(6) 0.118(5) 0.072(5) 0.045(5) 0.084(5)
Cl15 0.162(6) 0.183(6) 0.152(5) 0.057(5) 0.017(5) 0.089(5)
Cl16 0.166(8) 0.218(8) 0.149(7) 0.084(7) 0.037(7) 0.044(8)
C71S 0.153(5) 0.167(5) 0.129(4) 0.065(4) 0.031(4) 0.089(4)
C72S 0.145(5) 0.163(5) 0.123(4) 0.070(4) 0.039(4) 0.086(4)
C73S 0.140(5) 0.159(5) 0.118(5) 0.071(5) 0.044(5) 0.085(5)
C74S 0.139(5) 0.156(6) 0.117(5) 0.068(5) 0.045(5) 0.084(5)
C75S 0.140(6) 0.156(6) 0.117(5) 0.068(5) 0.042(5) 0.087(5)
C76S 0.149(5) 0.163(5) 0.121(5) 0.067(5) 0.033(5) 0.086(5)

loop_
_atom_type_symbol
_atom_type_description
_atom_type_scat_dispersion_real
_atom_type_scat_dispersion_imag
_atom_type_scat_source
C C 0.0033 0.0016 'International Tables Vol C Tables 4.2.6.8 and 6.1.1.4'
Cl Cl 0.1484 0.1585 'International Tables Vol C Tables 4.2.6.8 and 6.1.1.4'
H H 0.0000 0.0000 'International Tables Vol C Tables 4.2.6.8 and 6.1.1.4'
K K 0.2009 0.2494 'International Tables Vol C Tables 4.2.6.8 and 6.1.1.4'
N N 0.0061 0.0033 'International Tables Vol C Tables 4.2.6.8 and 6.1.1.4'
O O 0.0106 0.0060 'International Tables Vol C Tables 4.2.6.8 and 6.1.1.4'

loop_
_geom_angle_atom_site_label_1
_geom_angle_atom_site_label_2
_geom_angle_atom_site_label_3
_geom_angle
_geom_angle_site_symmetry_1
_geom_angle_site_symmetry_3
O3 K1 O2 122.42(8) . .
O3 K1 O5 96.32(8) . .
O2 K1 O5 137.10(9) . .
O3 K1 O1 103.77(9) . .
O2 K1 O1 60.22(8) . .
O5 K1 O1 95.63(8) . .
O3 K1 O6 137.37(8) . .
O2 K1 O6 95.41(8) . .
O5 K1 O6 59.44(7) . .
O1 K1 O6 112.49(8) . .
O3 K1 O4 59.77(9) . .
O2 K1 O4 102.51(8) . .
O5 K1 O4 113.48(8) . .
O1 K1 O4 147.10(8) . .
O6 K1 O4 96.00(8) . .
O3 K1 N1 61.44(10) . .
O2 K1 N1 119.87(9) . .
O5 K1 N1 60.71(8) . .
O1 K1 N1 61.23(9) . .
O6 K1 N1 118.53(9) . .
O4 K1 N1 119.53(9) . .
O3 K1 N2 119.02(10) . .
O2 K1 N2 60.94(8) . .
O5 K1 N2 118.13(8) . .
O1 K1 N2 119.33(8) . .
O6 K1 N2 60.36(8) . .
O4 K1 N2 60.66(8) . .
N1 K1 N2 178.83(9) . .
C13 N1 C7 110.5(3) . .
C13 N1 C1 110.5(3) . .
C7 N1 C1 110.2(3) . .
C13 N1 K1 109.6(2) . .
C7 N1 K1 106.1(3) . .
C1 N1 K1 109.8(2) . .
O1 C2 C1 108.9(3) . .
N1 C13 C14 113.3(3) . .
C6 N2 C12 109.9(3) . .
C6 N2 C18 110.8(3) . .
C12 N2 C18 109.8(3) . .
C6 N2 K1 106.7(2) . .
C12 N2 K1 110.7(2) . .
C18 N2 K1 108.9(2) . .
C3 O1 C2 109.9(3) . .
C3 O1 K1 112.7(2) . .
C2 O1 K1 116.0(2) . .
C4 O2 C5 111.8(3) . .
C4 O2 K1 116.8(2) . .
C5 O2 K1 120.9(2) . .
C8 O3 C9 112.1(3) . .
C8 O3 K1 121.9(3) . .
C9 O3 K1 120.8(2) . .
C11 O4 C10 110.1(3) . .
C11 O4 K1 114.7(2) . .
C10 O4 K1 108.9(2) . .
C14 O5 C15 110.3(3) . .
C14 O5 K1 119.8(2) . .
C15 O5 K1 115.3(2) . .
C17 O6 C16 111.7(3) . .
C17 O6 K1 119.3(2) . .
C16 O6 K1 116.2(2) . .
N1 C1 C2 113.3(4) . .
O1 C3 C4 109.3(3) . .
O2 C4 C3 108.7(3) . .
O2 C5 C6 109.4(3) . .
N2 C6 C5 115.7(3) . .
N1 C7 C8 115.1(4) . .
O3 C8 C7 108.6(3) . .
O3 C9 C10 109.4(3) . .
O4 C10 C9 110.9(3) . .
O4 C11 C12 110.3(3) . .
N2 C12 C11 114.0(3) . .
O5 C14 C13 109.5(3) . .
O5 C15 C16 110.3(3) . .
O6 C16 C15 109.6(3) . .
O6 C17 C18 109.4(3) . .
N2 C18 C17 114.4(3) . .
O21 K2 O24 134.92(10) . .
O21 K2 O26 126.92(10) . .
O24 K2 O26 93.67(9) . .
O21 K2 O23 96.03(11) . .
O24 K2 O23 60.07(9) . .
O26 K2 O23 132.20(10) . .
O21 K2 O25 104.57(11) . .
O24 K2 O25 113.45(10) . .
O26 K2 O25 60.08(10) . .
O23 K2 O25 92.56(10) . .
O21 K2 O22 59.85(10) . .
O24 K2 O22 95.36(9) . .
O26 K2 O22 103.84(10) . .
O23 K2 O22 116.85(10) . .
O25 K2 O22 146.83(9) . .
O21 K2 N21 60.99(12) . .
O24 K2 N21 119.60(11) . .
O26 K2 N21 119.16(12) . .
O23 K2 N21 60.44(11) . .
O25 K2 N21 60.18(12) . .
O22 K2 N21 119.90(11) . .
O21 K2 N22 119.30(11) . .
O24 K2 N22 60.28(10) . .
O26 K2 N22 60.65(9) . .
O23 K2 N22 119.48(10) . .
O25 K2 N22 119.58(10) . .
O22 K2 N22 60.39(10) . .
N21 K2 N22 179.71(13) . .
C27 N21 C33 109.6(5) . .
C27 N21 C21 110.8(4) . .
C33 N21 C21 109.9(4) . .
C27 N21 K2 108.6(3) . .
C33 N21 K2 111.0(3) . .
C21 N21 K2 106.9(3) . .
C26 N22 C32 109.6(3) . .
C26 N22 C38 109.4(4) . .
C32 N22 C38 110.8(3) . .
C26 N22 K2 110.5(3) . .
C32 N22 K2 109.5(3) . .
C38 N22 K2 107.0(2) . .
C22 O21 C23 115.1(4) . .
C22 O21 K2 121.0(3) . .
C23 O21 K2 117.0(3) . .
C25 O22 C24 110.1(4) . .
C25 O22 K2 110.7(3) . .
C24 O22 K2 109.0(3) . .
C28 O23 C29 110.7(4) . .
C28 O23 K2 118.3(3) . .
C29 O23 K2 110.7(3) . .
C30 O24 C31 111.8(4) . .
C30 O24 K2 118.1(3) . .
C31 O24 K2 119.1(3) . .
C34 O25 C35 110.1(4) . .
C34 O25 K2 113.7(3) . .
C35 O25 K2 111.6(3) . .
C36 O26 C37 111.4(4) . .
C36 O26 K2 116.2(3) . .
C37 O26 K2 120.9(2) . .
C22 C21 N21 114.6(5) . .
O21 C22 C21 113.4(5) . .
O21 C23 C24 109.8(5) . .
O22 C24 C23 109.0(4) . .
O22 C25 C26 109.3(4) . .
N22 C26 C25 112.7(4) . .
N21 C27 C28 113.8(4) . .
O23 C28 C27 110.1(4) . .
O23 C29 C30 108.4(5) . .
O24 C30 C29 108.7(4) . .
O24 C31 C32 108.2(3) . .
N22 C32 C31 113.7(4) . .
N21 C33 C34 111.9(5) . .
O25 C34 C33 109.3(4) . .
O25 C35 C36 109.3(4) . .
O26 C36 C35 109.7(4) . .
O26 C37 C38 110.3(4) . .
N22 C38 C37 114.2(4) . .
O44A K3A O42A 94.1(4) . .
O44A K3A O43A 60.4(3) . .
O42A K3A O43A 131.9(5) . .
O44A K3A O41A 121.6(5) . .
O42A K3A O41A 61.4(3) . .
O43A K3A O41A 96.0(4) . .
O44A K3A O45A 130.6(5) . .
O42A K3A O45A 129.9(4) . .
O43A K3A O45A 94.2(4) . .
O41A K3A O45A 101.2(4) . .
O44A K3A O46A 99.0(5) . .
O42A K3A O46A 101.4(4) . .
O43A K3A O46A 121.3(5) . .
O41A K3A O46A 135.5(5) . .
O45A K3A O46A 56.5(3) . .
O44A K3A N41A 119.8(4) . .
O42A K3A N41A 122.0(4) . .
O43A K3A N41A 59.6(3) . .
O41A K3A N41A 60.9(3) . .
O45A K3A N41A 59.5(3) . .
O46A K3A N41A 115.9(4) . .
O44A K3A N42A 61.9(3) . .
O42A K3A N42A 61.8(3) . .
O43A K3A N42A 121.3(4) . .
O41A K3A N42A 123.2(4) . .
O45A K3A N42A 115.4(4) . .
O46A K3A N42A 58.9(3) . .
N41A K3A N42A 174.7(4) . .
O44A K3A C44A 103.4(5) . .
O42A K3A C44A 21.2(3) . .
O43A K3A C44A 120.3(5) . .
O41A K3A C44A 40.4(3) . .
O45A K3A C44A 125.7(5) . .
O46A K3A C44A 117.8(4) . .
N41A K3A C44A 101.2(4) . .
N42A K3A C44A 82.8(4) . .
O44A K3A C43A 127.4(5) . .
O42A K3A C43A 41.8(3) . .
O43A K3A C43A 121.7(5) . .
O41A K3A C43A 26.1(3) . .
O45A K3A C43A 102.0(4) . .
O46A K3A C43A 114.1(4) . .
N41A K3A C43A 81.7(4) . .
N42A K3A C43A 101.3(4) . .
C44A K3A C43A 25.1(3) . .
O44A K3A C49A 43.0(3) . .
O42A K3A C49A 113.8(4) . .
O43A K3A C49A 21.3(3) . .
O41A K3A C49A 96.5(5) . .
O45A K3A C49A 114.8(4) . .
O46A K3A C49A 127.2(5) . .
N41A K3A C49A 77.3(3) . .
N42A K3A C49A 104.8(4) . .
C44A K3A C49A 107.7(5) . .
C43A K3A C49A 118.4(5) . .
C47A N41A C53A 108.9(12) . .
C47A N41A C41A 119.3(14) . .
C53A N41A C41A 107.2(12) . .
C47A N41A K3A 105.9(10) . .
C53A N41A K3A 108.4(8) . .
C41A N41A K3A 106.7(8) . .
O41A C42A C41A 117.3(14) . .
N41A C53A C54A 109.9(12) . .
C58A N42A C46A 101.6(12) . .
C58A N42A C52A 125.5(13) . .
C46A N42A C52A 101.9(11) . .
C58A N42A K3A 109.4(8) . .
C46A N42A K3A 105.7(8) . .
C52A N42A K3A 110.3(7) . .
C42A O41A C43A 115.6(12) . .
C42A O41A K3A 118.9(9) . .
C43A O41A K3A 101.5(8) . .
C44A O42A C45A 124.8(12) . .
C44A O42A K3A 109.0(9) . .
C45A O42A K3A 117.4(8) . .
C49A O43A C48A 110.4(12) . .
C49A O43A K3A 109.5(8) . .
C48A O43A K3A 110.9(10) . .
C51A O44A C50A 118.1(11) . .
C51A O44A K3A 119.2(9) . .
C50A O44A K3A 114.8(7) . .
C55A O45A C54A 116.3(11) . .
C55A O45A K3A 122.0(9) . .
C54A O45A K3A 115.5(8) . .
C56A O46A C57A 116.6(11) . .
C56A O46A K3A 116.9(10) . .
C57A O46A K3A 123.4(9) . .
C42A C41A N41A 119.4(12) . .
C44A C43A O41A 93.9(12) . .
C44A C43A K3A 76.2(8) . .
O41A C43A K3A 52.4(6) . .
O42A C44A C43A 110.9(14) . .
O42A C44A K3A 49.8(7) . .
C43A C44A K3A 78.7(8) . .
O42A C45A C46A 112.9(13) . .
C45A C46A N42A 121.3(12) . .
N41A C47A C48A 105.0(13) . .
O43A C48A C47A 104.1(14) . .
O43A C49A C50A 111.5(13) . .
O43A C49A K3A 49.2(6) . .
C50A C49A K3A 85.2(7) . .
C49A C50A O44A 110.2(11) . .
O44A C51A C52A 116.8(12) . .
C51A C52A N42A 113.7(10) . .
O45A C54A C53A 112.8(12) . .
O45A C55A C56A 113.5(15) . .
O46A C56A C55A 123.3(14) . .
O46A C57A C58A 114.9(13) . .
N42A C58A C57A 130.0(13) . .
O43B K3B O42B 133.7(5) . .
O43B K3B O41B 97.5(4) . .
O42B K3B O41B 61.1(3) . .
O43B K3B O44B 60.2(3) . .
O42B K3B O44B 95.6(4) . .
O41B K3B O44B 122.8(5) . .
O43B K3B O45B 96.3(4) . .
O42B K3B O45B 126.4(5) . .
O41B K3B O45B 100.8(4) . .
O44B K3B O45B 131.2(5) . .
O43B K3B O46B 120.8(5) . .
O42B K3B O46B 99.1(4) . .
O41B K3B O46B 136.0(4) . .
O44B K3B O46B 96.3(4) . .
O45B K3B O46B 57.5(3) . .
O43B K3B N41B 60.3(3) . .
O42B K3B N41B 122.4(4) . .
O41B K3B N41B 61.6(3) . .
O44B K3B N41B 120.3(4) . .
O45B K3B N41B 60.5(4) . .
O46B K3B N41B 117.7(4) . .
O43B K3B N42B 118.8(4) . .
O42B K3B N42B 61.9(3) . .
O41B K3B N42B 122.9(4) . .
O44B K3B N42B 59.5(3) . .
O45B K3B N42B 115.7(4) . .
O46B K3B N42B 58.2(3) . .
N41B K3B N42B 175.2(4) . .
O43B K3B C49B 20.2(2) . .
O42B K3B C49B 118.8(5) . .
O41B K3B C49B 102.2(4) . .
O44B K3B C49B 41.4(3) . .
O45B K3B C49B 114.1(4) . .
O46B K3B C49B 121.3(4) . .
N41B K3B C49B 79.0(3) . .
N42B K3B C49B 100.9(3) . .
C47B N41B C53B 108.0(13) . .
C47B N41B C41B 113.2(14) . .
C53B N41B C41B 105.8(12) . .
C47B N41B K3B 113.0(9) . .
C53B N41B K3B 108.1(9) . .
C41B N41B K3B 108.2(8) . .
O41B C42B C41B 114.0(12) . .
C54B C53B N41B 122.6(15) . .
C58B N42B C46B 116.1(11) . .
C58B N42B C52B 125.5(13) . .
C46B N42B C52B 103.3(12) . .
C58B N42B K3B 109.6(7) . .
C46B N42B K3B 100.1(8) . .
C52B N42B K3B 98.0(8) . .
C42B O41B C43B 124.0(11) . .
C42B O41B K3B 116.7(9) . .
C43B O41B K3B 118.4(8) . .
C44B O42B C45B 116.8(11) . .
C44B O42B K3B 116.3(9) . .
C45B O42B K3B 119.6(8) . .
C49B O43B C48B 115.5(11) . .
C49B O43B K3B 113.2(7) . .
C48B O43B K3B 120.7(10) . .
C51B O44B C50B 114.9(11) . .
C51B O44B K3B 117.4(9) . .
C50B O44B K3B 117.2(8) . .
C54B O45B C55B 119.4(11) . .
C54B O45B K3B 121.1(9) . .
C55B O45B K3B 117.7(8) . .
C57B O46B C56B 112.7(12) . .
C57B O46B K3B 110.9(10) . .
C56B O46B K3B 107.7(11) . .
C42B C41B N41B 116.2(12) . .
C44B C43B O41B 107.8(12) . .
O42B C44B C43B 130.4(14) . .
O42B C45B C46B 111.4(12) . .
C45B C46B N42B 123.0(12) . .
N41B C47B C48B 117.4(13) . .
O43B C48B C47B 114.5(13) . .
O43B C49B C50B 117.8(13) . .
O43B C49B K3B 46.6(5) . .
C50B C49B K3B 84.8(7) . .
O44B C50B C49B 106.7(11) . .
O44B C51B C52B 100.7(12) . .
C51B C52B N42B 102.0(11) . .
O45B C54B C53B 113.4(13) . .
O45B C55B C56B 115.0(15) . .
O46B C56B C55B 108.9(16) . .
O46B C57B C58B 110.1(13) . .
N42B C58B C57B 107.2(13) . .
C68 N61 C61 108.6(3) . .
C61 C61 N61 122.7(4) 2_675 .
C61 C61 C62 128.7(4) 2_675 .
N61 C61 C62 108.7(3) . .
O61 C62 C61 125.5(3) . .
O61 C62 C63 129.4(4) . .
C61 C62 C63 105.0(3) . .
C64 C63 C68 118.5(4) . .
C64 C63 C62 133.6(4) . .
C68 C63 C62 107.9(3) . .
C65 C64 C63 120.0(4) . .
C66 C65 C64 119.4(4) . .
C65 C66 C67 122.8(4) . .
C66 C67 C68 116.8(4) . .
N61 C68 C67 127.8(4) . .
N61 C68 C63 109.8(3) . .
C67 C68 C63 122.4(4) . .
C78 N71 C71 109.5(3) . .
C86 N72 C79 108.2(3) . .
N71 C71 C79 123.2(3) . .
N71 C71 C72 109.2(3) . .
C79 C71 C72 127.6(4) . .
O71 C72 C71 128.1(4) . .
O71 C72 C73 127.9(4) . .
C71 C72 C73 104.0(3) . .
C74 C73 C78 118.5(4) . .
C74 C73 C72 133.7(4) . .
C78 C73 C72 107.7(3) . .
C75 C74 C73 120.4(4) . .
C74 C75 C76 119.8(4) . .
C75 C76 C77 122.6(4) . .
C76 C77 C78 116.3(4) . .
N71 C78 C73 109.5(3) . .
N71 C78 C77 128.2(4) . .
C73 C78 C77 122.2(4) . .
N72 C79 C71 123.6(3) . .
N72 C79 C80 110.2(3) . .
C71 C79 C80 126.2(4) . .
O72 C80 C79 127.3(4) . .
O72 C80 C81 128.2(4) . .
C79 C80 C81 104.5(3) . .
C82 C81 C86 119.6(4) . .
C82 C81 C80 133.0(4) . .
C86 C81 C80 107.4(3) . .
C83 C82 C81 119.5(4) . .
C82 C83 C84 119.7(4) . .
C85 C84 C83 122.0(4) . .
C84 C85 C86 117.6(4) . .
N72 C86 C81 109.7(3) . .
N72 C86 C85 128.8(4) . .
C81 C86 C85 121.5(3) . .
C98 N91 C91 109.5(3) . .
C106 N92 C99 108.0(3) . .
C99 C91 N91 121.9(4) . .
C99 C91 C92 129.0(4) . .
N91 C91 C92 109.1(3) . .
O91 C92 C93 129.9(4) . .
O91 C92 C91 126.1(4) . .
C93 C92 C91 104.0(4) . .
C94A C93 C98 115.3(11) . .
C94B C93 C98 123.4(11) . .
C94A C93 C92 135.2(11) . .
C94B C93 C92 127.2(11) . .
C98 C93 C92 108.4(4) . .
C93 C94A C95A 121.2(16) . .
C96A C95A C94A 123.2(15) . .
C97 C96A C95A 114.9(18) . .
C95B C94B C93 115.3(16) . .
C96B C95B C94B 117.9(15) . .
C95B C96B C97 128.7(17) . .
C98 C97 C96A 122.8(13) . .
C98 C97 C96B 111.6(11) . .
N91 C98 C97 129.0(4) . .
N91 C98 C93 108.9(4) . .
C97 C98 C93 122.1(4) . .
C91 C99 C100 128.9(4) . .
C91 C99 N92 122.2(4) . .
C100 C99 N92 108.9(3) . .
O92 C100 C99 126.3(4) . .
O92 C100 C101 127.1(4) . .
C99 C100 C101 106.6(3) . .
C102 C101 C106 119.3(4) . .
C102 C101 C100 134.1(4) . .
C106 C101 C100 106.6(3) . .
C103 C102 C101 119.4(4) . .
C102 C103 C104 120.7(4) . .
C105 C104 C103 121.9(4) . .
C104 C105 C106 117.2(4) . .
N92 C106 C105 128.5(4) . .
N92 C106 C101 110.0(3) . .
C105 C106 C101 121.5(4) . .
C111 N111 C118 108.6(4) . .
C126 N112 C119 108.4(4) . .
N111 C111 C119 124.9(4) . .
N111 C111 C112 109.1(4) . .
C119 C111 C112 126.0(4) . .
O111 C112 C113 128.5(4) . .
O111 C112 C111 126.8(4) . .
C113 C112 C111 104.7(4) . .
C114 C113 C118 120.8(4) . .
C114 C113 C112 132.7(5) . .
C118 C113 C112 106.3(4) . .
C115 C114 C113 118.5(5) . .
C114 C115 C116 120.6(5) . .
C117 C116 C115 122.2(4) . .
C116 C117 C118 117.5(5) . .
N111 C118 C113 111.3(4) . .
N111 C118 C117 128.3(5) . .
C113 C118 C117 120.4(4) . .
C111 C119 N112 123.2(4) . .
C111 C119 C120 128.8(4) . .
N112 C119 C120 107.9(4) . .
O112 C120 C119 123.2(9) . .
O113 C120 C119 124.5(12) . .
O112 C120 C121 129.0(9) . .
O113 C120 C121 123.5(11) . .
C119 C120 C121 106.7(5) . .
C126 C121 C122 118.5(5) . .
C126 C121 C120 107.6(5) . .
C122 C121 C120 133.8(5) . .
C123 C122 C121 119.7(5) . .
C122 C123 C124 120.5(5) . .
C123 C124 C125 122.1(5) . .
C126 C125 C124 117.1(5) . .
N112 C126 C125 128.7(5) . .
N112 C126 C121 109.3(4) . .
C125 C126 C121 122.0(4) . .
C2S C1S C6S 120.21(15) . .
C2S C1S Cl1 121.1(2) . .
C6S C1S Cl1 118.7(2) . .
C3S C2S C1S 120.10(15) . .
C3S C2S Cl2 118.9(2) . .
C1S C2S Cl2 121.0(2) . .
C2S C3S C4S 119.69(17) . .
C5S C4S C3S 120.17(17) . .
C4S C5S C6S 120.17(17) . .
C5S C6S C1S 119.63(17) . .
C12S C11S C16S 120.0 . .
C12S C11S Cl3 121.1(3) . .
C16S C11S Cl3 118.9(3) . .
C11S C12S C13S 120.0 . .
C11S C12S Cl4 121.0(3) . .
C13S C12S Cl4 118.8(3) . .
C14S C13S C12S 120.0 . .
C15S C14S C13S 120.0 . .
C14S C15S C16S 120.0 . .
C15S C16S C11S 120.0 . .
C22S C21S C26S 120.0 . .
C22S C21S Cl5 120.9(2) . .
C26S C21S Cl5 119.1(2) . .
C23S C22S C21S 120.0 . .
C23S C22S Cl6 119.0(3) . .
C21S C22S Cl6 120.9(2) . .
C24S C23S C22S 120.0 . .
C23S C24S C25S 120.0 . .
C26S C25S C24S 120.0 . .
C25S C26S C21S 120.0 . .
C32S C31S C36S 120.0 . .
C32S C31S Cl7 121.1(3) . .
C36S C31S Cl7 118.8(3) . .
C31S C32S C33S 120.0 . .
C31S C32S Cl8 120.7(3) . .
C33S C32S Cl8 118.4(3) . .
C34S C33S C32S 120.0 . .
C35S C34S C33S 120.0 . .
C36S C35S C34S 120.0 . .
C35S C36S C31S 120.0 . .
C42S C41S C46S 120.0 . .
C42S C41S Cl9 121.2(3) . .
C46S C41S Cl9 118.5(3) . .
C41S C42S C43S 120.0 . .
C41S C42S Cl10 121.1(3) . .
C43S C42S Cl10 118.5(3) . .
C44S C43S C42S 120.0 . .
C43S C44S C45S 120.0 . .
C46S C45S C44S 120.0 . .
C45S C46S C41S 120.0 . .
C52S C51S C56S 120.0 . .
C52S C51S Cl11 121.3(3) . .
C56S C51S Cl11 118.1(3) . .
C53S C52S C51S 120.0 . .
C53S C52S Cl12 118.2(3) . .
C51S C52S Cl12 121.3(3) . .
C52S C53S C54S 120.0 . .
C53S C54S C55S 120.0 . .
C56S C55S C54S 120.0 . .
C55S C56S C51S 120.0 . .
C62S C61S C66S 120.0 . .
C62S C61S Cl13 121.0(3) . .
C66S C61S Cl13 118.9(3) . .
C63S C62S C61S 120.0 . .
C63S C62S Cl14 119.0(3) . .
C61S C62S Cl14 121.0(3) . .
C64S C63S C62S 120.0 . .
C63S C64S C65S 120.0 . .
C66S C65S C64S 120.0 . .
C65S C66S C61S 120.0 . .
C71S Cl15 C76S 144.5(12) . 2_676
C72S C71S C76S 120.0 . .
C72S C71S Cl15 121.0(3) . .
C76S C71S Cl15 117.9(3) . .
C73S C72S C71S 120.0 . .
C73S C72S Cl16 118.2(3) . .
C71S C72S Cl16 121.2(3) . .
C74S C73S C72S 120.0 . .
C75S C74S C73S 120.0 . .
C74S C75S C76S 120.0 . .
C75S C76S C71S 120.0 . .

loop_
_geom_bond_atom_site_label_1
_geom_bond_atom_site_label_2
_geom_bond_distance
_geom_bond_site_symmetry_2
K1 O3 2.744(3) .
K1 O2 2.782(3) .
K1 O5 2.821(3) .
K1 O1 2.837(3) .
K1 O6 2.842(3) .
K1 O4 2.920(3) .
K1 N1 2.928(3) .
K1 N2 2.966(3) .
N1 C13 1.466(5) .
N1 C7 1.474(5) .
N1 C1 1.476(5) .
C2 O1 1.431(4) .
C2 C1 1.500(5) .
C13 C14 1.521(6) .
N2 C6 1.454(4) .
N2 C12 1.466(5) .
N2 C18 1.472(5) .
O1 C3 1.423(4) .
O2 C4 1.416(4) .
O2 C5 1.417(4) .
O3 C8 1.423(5) .
O3 C9 1.428(5) .
O4 C11 1.418(4) .
O4 C10 1.434(4) .
O5 C14 1.413(4) .
O5 C15 1.427(4) .
O6 C17 1.402(4) .
O6 C16 1.442(4) .
C3 C4 1.499(5) .
C5 C6 1.498(5) .
C7 C8 1.499(6) .
C9 C10 1.476(5) .
C11 C12 1.515(5) .
C15 C16 1.464(5) .
C17 C18 1.505(5) .
K2 O21 2.771(3) .
K2 O24 2.779(3) .
K2 O26 2.781(3) .
K2 O23 2.826(3) .
K2 O25 2.867(3) .
K2 O22 2.925(3) .
K2 N21 2.986(4) .
K2 N22 3.003(3) .
N21 C27 1.456(6) .
N21 C33 1.474(7) .
N21 C21 1.484(6) .
N22 C26 1.445(5) .
N22 C32 1.450(5) .
N22 C38 1.460(5) .
O21 C22 1.380(6) .
O21 C23 1.422(6) .
O22 C25 1.417(5) .
O22 C24 1.431(5) .
O23 C28 1.411(5) .
O23 C29 1.442(5) .
O24 C30 1.412(5) .
O24 C31 1.435(5) .
O25 C34 1.418(5) .
O25 C35 1.434(6) .
O26 C36 1.393(5) .
O26 C37 1.395(5) .
C21 C22 1.481(7) .
C23 C24 1.458(7) .
C25 C26 1.524(6) .
C27 C28 1.498(6) .
C29 C30 1.489(7) .
C31 C32 1.514(6) .
C33 C34 1.505(7) .
C35 C36 1.476(7) .
C37 C38 1.514(6) .
K3A O44A 2.807(10) .
K3A O42A 2.821(10) .
K3A O43A 2.844(10) .
K3A O41A 2.850(11) .
K3A O45A 2.864(10) .
K3A O46A 2.908(11) .
K3A N41A 2.994(10) .
K3A N42A 3.049(10) .
K3A C44A 3.490(17) .
K3A C43A 3.524(15) .
K3A C49A 3.540(12) .
N41A C47A 1.381(14) .
N41A C53A 1.443(13) .
N41A C41A 1.504(14) .
C42A O41A 1.296(12) .
C42A C41A 1.423(14) .
C53A C54A 1.451(15) .
N42A C58A 1.416(14) .
N42A C46A 1.497(14) .
N42A C52A 1.560(13) .
O41A C43A 1.580(15) .
O42A C44A 1.334(13) .
O42A C45A 1.362(12) .
O43A C49A 1.364(12) .
O43A C48A 1.415(14) .
O44A C51A 1.381(13) .
O44A C50A 1.516(12) .
O45A C55A 1.327(14) .
O45A C54A 1.416(13) .
O46A C56A 1.325(13) .
O46A C57A 1.357(13) .
C43A C44A 1.525(16) .
C45A C46A 1.478(15) .
C47A C48A 1.552(15) .
C49A C50A 1.438(14) .
C51A C52A 1.543(14) .
C55A C56A 1.393(13) .
C57A C58A 1.448(15) .
K3B O43B 2.794(10) .
K3B O42B 2.804(10) .
K3B O41B 2.815(10) .
K3B O44B 2.822(11) .
K3B O45B 2.831(11) .
K3B O46B 2.970(10) .
K3B N41B 2.975(11) .
K3B N42B 3.091(11) .
K3B C49B 3.533(11) .
N41B C47B 1.397(13) .
N41B C53B 1.454(14) .
N41B C41B 1.552(14) .
C42B O41B 1.316(12) .
C42B C41B 1.481(14) .
C53B C54B 1.424(15) .
N42B C58B 1.425(14) .
N42B C46B 1.452(14) .
N42B C52B 1.576(14) .
O41B C43B 1.580(14) .
O42B C44B 1.352(14) .
O42B C45B 1.378(12) .
O43B C49B 1.326(11) .
O43B C48B 1.387(13) .
O44B C51B 1.420(13) .
O44B C50B 1.436(13) .
O45B C54B 1.368(13) .
O45B C55B 1.380(13) .
O46B C57B 1.384(13) .
O46B C56B 1.391(15) .
C43B C44B 1.455(15) .
C45B C46B 1.460(15) .
C47B C48B 1.520(14) .
C49B C50B 1.483(14) .
C51B C52B 1.533(15) .
C55B C56B 1.404(15) .
C57B C58B 1.529(15) .
N61 C68 1.372(4) .
N61 C61 1.400(4) .
O61 C62 1.267(4) .
C61 C61 1.386(7) 2_675
C61 C62 1.444(5) .
C62 C63 1.446(5) .
C63 C64 1.392(5) .
C63 C68 1.401(5) .
C64 C65 1.390(5) .
C65 C66 1.379(6) .
C66 C67 1.383(5) .
C67 C68 1.388(5) .
N71 C78 1.374(4) .
N71 C71 1.377(4) .
N72 C86 1.370(4) .
N72 C79 1.385(4) .
O71 C72 1.254(4) .
O72 C80 1.276(4) .
C71 C79 1.400(5) .
C71 C72 1.450(5) .
C72 C73 1.471(5) .
C73 C74 1.394(5) .
C73 C78 1.396(5) .
C74 C75 1.373(5) .
C75 C76 1.375(6) .
C76 C77 1.394(5) .
C77 C78 1.400(5) .
C79 C80 1.413(5) .
C80 C81 1.462(5) .
C81 C82 1.392(5) .
C81 C86 1.396(5) .
C82 C83 1.383(5) .
C83 C84 1.399(5) .
C84 C85 1.374(5) .
C85 C86 1.396(5) .
N91 C98 1.369(5) .
N91 C91 1.388(5) .
N92 C106 1.373(4) .
N92 C99 1.411(4) .
O91 C92 1.238(5) .
O92 C100 1.281(5) .
C91 C99 1.381(5) .
C91 C92 1.455(5) .
C92 C93 1.452(5) .
C93 C94A 1.401(13) .
C93 C94B 1.412(14) .
C93 C98 1.412(6) .
C94A C95A 1.406(13) .
C95A C96A 1.399(14) .
C96A C97 1.392(14) .
C94B C95B 1.408(13) .
C95B C96B 1.394(13) .
C96B C97 1.411(13) .
C97 C98 1.390(6) .
C99 C100 1.408(5) .
C100 C101 1.449(5) .
C101 C102 1.390(5) .
C101 C106 1.408(5) .
C102 C103 1.368(5) .
C103 C104 1.387(6) .
C104 C105 1.382(5) .
C105 C106 1.391(5) .
N111 C111 1.361(5) .
N111 C118 1.370(5) .
N112 C126 1.376(5) .
N112 C119 1.409(5) .
O111 C112 1.240(5) .
O112 C120 1.287(8) .
O113 C120 1.294(10) .
C111 C119 1.384(6) .
C111 C112 1.466(6) .
C112 C113 1.453(6) .
C113 C114 1.395(6) .
C113 C118 1.396(6) .
C114 C115 1.375(6) .
C115 C116 1.382(6) .
C116 C117 1.382(6) .
C117 C118 1.397(6) .
C119 C120 1.411(6) .
C120 C121 1.433(6) .
C121 C126 1.390(6) .
C121 C122 1.411(6) .
C122 C123 1.359(7) .
C123 C124 1.367(7) .
C124 C125 1.394(6) .
C125 C126 1.381(6) .
Cl1 C1S 1.719(3) .
Cl2 C2S 1.715(3) .
C1S C2S 1.3892(15) .
C1S C6S 1.3899(16) .
C2S C3S 1.3879(16) .
C3S C4S 1.3911(16) .
C4S C5S 1.3875(17) .
C5S C6S 1.3893(17) .
Cl3 C11S 1.716(3) .
Cl4 C12S 1.715(3) .
C11S C12S 1.3900 .
C11S C16S 1.3900 .
C12S C13S 1.3900 .
C13S C14S 1.3900 .
C14S C15S 1.3900 .
C15S C16S 1.3900 .
Cl5 C21S 1.718(3) .
Cl6 C22S 1.713(3) .
C21S C22S 1.3900 .
C21S C26S 1.3900 .
C22S C23S 1.3900 .
C23S C24S 1.3900 .
C24S C25S 1.3900 .
C25S C26S 1.3900 .
Cl7 C31S 1.718(3) .
Cl8 C32S 1.718(3) .
C31S C32S 1.3900 .
C31S C36S 1.3900 .
C32S C33S 1.3900 .
C33S C34S 1.3900 .
C34S C35S 1.3900 .
C35S C36S 1.3900 .
Cl9 C41S 1.719(3) .
Cl10 C42S 1.717(3) .
C41S C42S 1.3900 .
C41S C46S 1.3900 .
C42S C43S 1.3900 .
C43S C44S 1.3900 .
C44S C45S 1.3900 .
C45S C46S 1.3900 .
Cl11 C51S 1.721(3) .
Cl12 C52S 1.716(3) .
C51S C52S 1.3900 .
C51S C56S 1.3900 .
C52S C53S 1.3900 .
C53S C54S 1.3900 .
C54S C55S 1.3900 .
C55S C56S 1.3900 .
Cl13 C61S 1.717(3) .
Cl14 C62S 1.715(3) .
C61S C62S 1.3900 .
C61S C66S 1.3900 .
C62S C63S 1.3900 .
C63S C64S 1.3900 .
C64S C65S 1.3900 .
C65S C66S 1.3900 .
Cl15 C71S 1.723(3) .
Cl15 C76S 2.22(2) 2_676
Cl15 Cl15 2.30(2) 2_676
Cl16 C72S 1.717(3) .
C71S C72S 1.3900 .
C71S C76S 1.3900 .
C72S C73S 1.3900 .
C73S C74S 1.3900 .
C74S C75S 1.3900 .
C75S C76S 1.3900 .
